data_7133249
loop_
_publ_author_name
'Teng, Qian'
'Gao, Ran'
'Bao, Song-Song'
'Zheng, Li-Min'

_publ_section_title
;
 Cu<sub>12</sub>-cluster-based metal-organic framework as a metastable
 intermediate in the formation of a layered copper phosphonate.
;
_journal_issue 60
_journal_name_full 'Chemical communications (Cambridge, England)'
_journal_page_first 7765
_journal_page_last 7768
_journal_paper_doi 10.1039/d4cc00550c
_journal_volume 60
_journal_year 2024
_chemical_absolute_configuration rm
_chemical_formula_moiety 'C144 H290 Cu48 N16 O189 P16 S20 [+ 70 H2 O]'
_chemical_formula_sum 'C144 H290 Cu48 N16 O189 P16 S20'
_chemical_formula_weight 9456.54
_space_group_crystal_system monoclinic
_space_group_IT_number 5
_space_group_name_Hall 'C 2y'
_space_group_name_H-M_alt 'C 1 2 1'
_atom_sites_solution_hydrogens mixed
_audit_creation_method SHELXL-2018/3
_audit_update_record
;
2024-05-29 deposited with the CCDC.	2024-06-24 downloaded from the CCDC.
;
_cell_angle_alpha 90
_cell_angle_beta 112.6600(10)
_cell_angle_gamma 90
_cell_formula_units_Z 2
_cell_length_a 32.3485(10)
_cell_length_b 19.7547(5)
_cell_length_c 32.5262(9)
_cell_measurement_reflns_used 9683
_cell_measurement_temperature 193(2)
_cell_measurement_theta_max 27.484
_cell_measurement_theta_min 2.292
_cell_volume 19180.9(9)
_computing_cell_refinement 'APEX 3'
_computing_data_collection 'APEX 3'
_computing_data_reduction "'APEX 3"
_computing_molecular_graphics SHELXTL
_computing_publication_material SHELXTL
_computing_structure_refinement 'SHELXL-2018/3 (Sheldrick, 2018)'
_computing_structure_solution 'SHELXT 2018/2 (Sheldrick, 2018)'
_diffrn_ambient_temperature 193(2)
_diffrn_detector_area_resol_mean 4K
_diffrn_measured_fraction_theta_full 0.992
_diffrn_measured_fraction_theta_max 0.992
_diffrn_measurement_device_type 'Bruker D8 with TXS'
_diffrn_measurement_method CCD
_diffrn_radiation_type MoK\a
_diffrn_radiation_wavelength 0.71073
_diffrn_reflns_av_R_equivalents 0.0410
_diffrn_reflns_av_unetI/netI 0.0577
_diffrn_reflns_Laue_measured_fraction_full 0.992
_diffrn_reflns_Laue_measured_fraction_max 0.992
_diffrn_reflns_limit_h_max 38
_diffrn_reflns_limit_h_min -37
_diffrn_reflns_limit_k_max 23
_diffrn_reflns_limit_k_min -23
_diffrn_reflns_limit_l_max 38
_diffrn_reflns_limit_l_min -37
_diffrn_reflns_number 72284
_diffrn_reflns_point_group_measured_fraction_full 0.981
_diffrn_reflns_point_group_measured_fraction_max 0.981
_diffrn_reflns_theta_full 25.028
_diffrn_reflns_theta_max 25.028
_diffrn_reflns_theta_min 1.742
_exptl_absorpt_coefficient_mu 2.858
_exptl_absorpt_correction_T_max 0.7456
_exptl_absorpt_correction_T_min 0.5528
_exptl_absorpt_correction_type multi-scan
_exptl_absorpt_process_details
;
 SADABS 2016/2: Krause, L., Herbst-Irmer, R., Sheldrick G.M. & Stalke D.,
 J. Appl. Cryst. 48 (2015) 3-10
;
_exptl_crystal_colour green
_exptl_crystal_density_diffrn 1.637
_exptl_crystal_description block
_exptl_crystal_F_000 9460
_exptl_crystal_size_max 0.300
_exptl_crystal_size_mid 0.300
_exptl_crystal_size_min 0.200
_refine_diff_density_max 1.066
_refine_diff_density_min -0.780
_refine_diff_density_rms 0.090
_refine_ls_abs_structure_details
;
 Refined as an inversion twin.
;
_refine_ls_abs_structure_Flack 0.032(12)
_refine_ls_extinction_method none
_refine_ls_goodness_of_fit_ref 1.036
_refine_ls_hydrogen_treatment constr
_refine_ls_matrix_type full
_refine_ls_number_parameters 1919
_refine_ls_number_reflns 33275
_refine_ls_number_restraints 765
_refine_ls_restrained_S_all 1.055
_refine_ls_R_factor_all 0.0518
_refine_ls_R_factor_gt 0.0457
_refine_ls_shift/su_max 0.005
_refine_ls_shift/su_mean 0.000
_refine_ls_structure_factor_coef Fsqd
_refine_ls_weighting_details 'w=1/[\s^2^(Fo^2^)+(0.0611P)^2^+70.6630P] where P=(Fo^2^+2Fc^2^)/3'
_refine_ls_weighting_scheme calc
_refine_ls_wR_factor_gt 0.1211
_refine_ls_wR_factor_ref 0.1252
_reflns_Friedel_coverage 0.917
_reflns_Friedel_fraction_full 0.969
_reflns_Friedel_fraction_max 0.969
_reflns_number_gt 29887
_reflns_number_total 33275
_reflns_threshold_expression 'I > 2\s(I)'
_cod_data_source_file d4cc00550c2.cif
_cod_data_source_block 1
_cod_depositor_comments 'Adding full bibliography for 7133249--7133250.cif.'
_cod_original_sg_symbol_H-M 'C 2'
_cod_database_code 7133249
_shelx_shelxl_version_number 2018/3
_shelx_space_group_comment
;
The symmetry employed for this shelxl refinement is uniquely defined
by the following loop, which should always be used as a source of
symmetry information in preference to the above space-group names.
They are only intended as comments.
;
_shelx_estimated_absorpt_t_min 0.481
_shelx_estimated_absorpt_t_max 0.599
_platon_squeeze_void_probe_radius 1.20

loop_
_space_group_symop_operation_xyz
'x, y, z'
'-x, y, -z'
'x+1/2, y+1/2, z'
'-x+1/2, y+1/2, -z'

loop_
_atom_site_label
_atom_site_type_symbol
_atom_site_fract_x
_atom_site_fract_y
_atom_site_fract_z
_atom_site_U_iso_or_equiv
_atom_site_adp_type
_atom_site_occupancy
_atom_site_site_symmetry_order
_atom_site_calc_flag
_atom_site_refinement_flags_posn
_atom_site_refinement_flags_adp
_atom_site_refinement_flags_occupancy
_atom_site_disorder_assembly
_atom_site_disorder_group
Cu1 Cu 0.75905(4) 0.52623(5) 0.82497(3) 0.0232(2) Uani 1 1 d . . . . .
Cu2 Cu 0.76010(4) 0.68082(5) 0.83033(4) 0.0255(2) Uani 1 1 d . . . . .
Cu3 Cu 0.85011(3) 0.59698(6) 0.85214(3) 0.0249(2) Uani 1 1 d . . . . .
Cu4 Cu 0.73851(4) 0.44270(5) 0.90441(3) 0.0227(2) Uani 1 1 d . . . . .
Cu5 Cu 0.80873(3) 0.43718(5) 1.00157(3) 0.0197(2) Uani 1 1 d . . . . .
Cu6 Cu 0.72481(3) 0.51710(5) 0.98445(4) 0.0223(2) Uani 1 1 d . . . . .
Cu7 Cu 0.73716(4) 0.76085(5) 0.90879(4) 0.0227(2) Uani 1 1 d . . . . .
Cu8 Cu 0.72996(3) 0.68398(5) 0.98937(4) 0.0212(2) Uani 1 1 d . . . . .
Cu9 Cu 0.81483(3) 0.77056(5) 1.00080(4) 0.0208(2) Uani 1 1 d . . . . .
Cu10 Cu 0.92490(3) 0.58989(5) 0.95679(3) 0.0220(2) Uani 1 1 d . . . . .
Cu11 Cu 0.90414(3) 0.51924(5) 1.03127(4) 0.0241(2) Uani 1 1 d . . . . .
Cu12 Cu 0.91079(4) 0.68111(5) 1.02840(4) 0.0243(2) Uani 1 1 d . . . . .
Cu13 Cu 0.74525(4) 0.54016(6) 0.67866(4) 0.0333(3) Uani 1 1 d . . . . .
Cu14 Cu 0.65592(5) 0.46545(7) 0.65514(4) 0.0432(3) Uani 1 1 d . . . . .
Cu15 Cu 0.74784(4) 0.38515(6) 0.67627(4) 0.0352(3) Uani 1 1 d . . . . .
Cu16 Cu 0.76273(4) 0.61925(6) 0.59654(4) 0.0373(3) Uani 1 1 d . . . . .
Cu17 Cu 0.69038(5) 0.62340(7) 0.50152(4) 0.0423(3) Uani 1 1 d . . . . .
Cu18 Cu 0.77481(4) 0.54602(6) 0.51568(4) 0.0364(3) Uani 1 1 d . . . . .
Cu19 Cu 0.57759(5) 0.46797(9) 0.55189(5) 0.0545(4) Uani 1 1 d . . . . .
Cu20 Cu 0.59575(5) 0.53766(8) 0.47604(5) 0.0525(4) Uani 1 1 d . . . . .
Cu21 Cu 0.59226(5) 0.37662(9) 0.48088(5) 0.0550(4) Uani 1 1 d . . . . .
Cu22 Cu 0.76609(4) 0.30429(6) 0.59492(4) 0.0364(3) Uani 1 1 d . . . . .
Cu23 Cu 0.77260(5) 0.37927(7) 0.51253(5) 0.0399(3) Uani 1 1 d . . . . .
Cu24 Cu 0.68830(5) 0.29266(7) 0.50330(5) 0.0428(3) Uani 1 1 d . . . . .
P1 P 0.71009(7) 0.60499(11) 0.88618(7) 0.0207(4) Uani 1 1 d . . . . .
P2 P 0.84374(8) 0.48287(11) 0.91996(7) 0.0214(5) Uani 1 1 d . . . . .
P3 P 0.84822(7) 0.71733(10) 0.92743(8) 0.0203(4) Uani 1 1 d . . . . .
P4 P 0.81796(7) 0.59422(11) 1.03614(7) 0.0198(4) Uani 1 1 d . . . . .
P5 P 0.65778(11) 0.57789(15) 0.58434(10) 0.0443(7) Uani 1 1 d . . . . .
P6 P 0.79365(9) 0.45998(15) 0.61579(8) 0.0351(5) Uani 1 1 d . . . . .
P7 P 0.65814(9) 0.34308(15) 0.58106(10) 0.0409(7) Uani 1 1 d . . . . .
P8 P 0.68183(9) 0.46581(16) 0.46891(8) 0.0377(6) Uani 1 1 d . . . . .
S1 S 0.82102(9) 0.47554(13) 0.76730(8) 0.0388(6) Uani 1 1 d . . . . .
S2 S 0.68543(8) 0.59397(14) 0.73526(8) 0.0362(5) Uani 1 1 d . . . . .
S3 S 0.84638(8) 0.28603(11) 1.01006(9) 0.0318(5) Uani 1 1 d . U . . .
S4 S 0.77808(9) 0.91233(12) 0.92751(9) 0.0346(5) Uani 1 1 d . . . . .
S5 S 0.80666(10) 0.79581(12) 1.09284(8) 0.0410(6) Uani 1 1 d . . . . .
S8 S 0.65728(15) 0.7769(2) 0.49717(16) 0.0801(11) Uani 1 1 d . . . . .
S11 S 0.72619(11) 0.15086(15) 0.57699(10) 0.0479(7) Uani 1 1 d . . . . .
O1 O 0.73762(19) 0.6067(3) 0.85756(19) 0.0254(12) Uani 1 1 d . . . . .
O2 O 0.7152(2) 0.5391(3) 0.9110(2) 0.0263(14) Uani 1 1 d . . . . .
O3 O 0.7181(2) 0.6665(3) 0.9158(2) 0.0226(13) Uani 1 1 d . . . . .
O4 O 0.8241(2) 0.5230(3) 0.8770(2) 0.0257(13) Uani 1 1 d . . . . .
O5 O 0.80788(19) 0.4549(3) 0.93457(19) 0.0247(13) Uani 1 1 d . . . . .
O6 O 0.8794(2) 0.5209(3) 0.9570(2) 0.0289(14) Uani 1 1 d . . . . .
O7 O 0.8303(2) 0.6843(3) 0.8823(2) 0.0263(13) Uani 1 1 d . . . . .
O8 O 0.81192(18) 0.7465(3) 0.94120(19) 0.0194(12) Uani 1 1 d . . . . .
O9 O 0.88049(19) 0.6717(3) 0.9639(2) 0.0228(12) Uani 1 1 d . . . . .
O10 O 0.79116(19) 0.5322(3) 1.0106(2) 0.0212(13) Uani 1 1 d . . . . .
O11 O 0.7954(2) 0.6603(3) 1.0162(2) 0.0255(13) Uani 1 1 d . . . . .
O12 O 0.86664(19) 0.5908(3) 1.0415(2) 0.0274(13) Uani 1 1 d . . . . .
O13 O 0.6793(3) 0.5376(4) 0.6276(2) 0.0450(19) Uani 1 1 d . . . . .
O14 O 0.6919(3) 0.6062(5) 0.5680(2) 0.0491(19) Uani 1 1 d . . . . .
O15 O 0.6204(3) 0.5372(4) 0.5497(3) 0.049(2) Uani 1 1 d . . . . .
O16 O 0.7683(2) 0.4597(4) 0.6469(2) 0.0388(16) Uani 1 1 d . . . . .
O17 O 0.7886(3) 0.5248(4) 0.5901(2) 0.0459(19) Uani 1 1 d . . . . .
O18 O 0.7845(3) 0.3977(4) 0.5860(3) 0.0442(18) Uani 1 1 d . . . . .
O19 O 0.6781(2) 0.3782(4) 0.6248(3) 0.0437(18) Uani 1 1 d . . . . .
O20 O 0.6199(3) 0.3806(4) 0.5464(3) 0.0485(19) Uani 1 1 d . . . . .
O21 O 0.6932(2) 0.3220(4) 0.5628(2) 0.0443(18) Uani 1 1 d . . . . .
O22 O 0.7092(2) 0.5280(4) 0.4913(2) 0.0391(17) Uani 1 1 d . . . . .
O23 O 0.6359(2) 0.4652(4) 0.4700(2) 0.0488(18) Uani 1 1 d . . . . .
O24 O 0.7074(2) 0.4021(4) 0.4865(2) 0.0403(17) Uani 1 1 d . . . . .
O25 O 0.78703(19) 0.6046(3) 0.80983(18) 0.0258(12) Uani 1 1 d . . . . .
H25B H 0.783578 0.606855 0.782588 0.031 Uiso 1 1 d R U . . .
O26 O 0.7338(2) 0.4520(3) 0.8447(2) 0.0271(14) Uani 1 1 d . . . . .
H26B H 0.719659 0.421772 0.825948 0.033 Uiso 1 1 d R U . . .
O27 O 0.7287(2) 0.7476(3) 0.8481(2) 0.0300(14) Uani 1 1 d . . . . .
H27B H 0.710057 0.772653 0.828292 0.036 Uiso 1 1 d R U . . .
O28 O 0.9095(2) 0.5813(3) 0.89400(19) 0.0274(13) Uani 1 1 d . . . . .
H28C H 0.929677 0.570097 0.884583 0.033 Uiso 1 1 d R U . . .
O29 O 0.74403(19) 0.4335(3) 0.96617(19) 0.0201(12) Uani 1 1 d . . . . .
H29B H 0.731328 0.398436 0.970968 0.024 Uiso 1 1 d R U . . .
O30 O 0.8690(2) 0.4491(3) 1.0415(2) 0.0282(14) Uani 1 1 d . . . . .
H30D H 0.880273 0.423239 1.063956 0.034 Uiso 1 1 d R U . . .
O31 O 0.71186(19) 0.6006(3) 1.0059(2) 0.0269(12) Uani 1 1 d . . . . .
H31A H 0.697685 0.600607 1.023110 0.032 Uiso 1 1 d R U . . .
O32 O 0.74957(19) 0.7679(3) 0.9728(2) 0.0230(13) Uani 1 1 d . . . . .
H32B H 0.737323 0.802301 0.979040 0.028 Uiso 1 1 d R U . . .
O33 O 0.87911(19) 0.7653(3) 1.0280(2) 0.0279(14) Uani 1 1 d . . . . .
H33B H 0.887372 0.797965 1.046389 0.033 Uiso 1 1 d R U . . .
O34 O 0.93960(18) 0.5935(3) 1.02200(18) 0.0228(12) Uani 1 1 d . . . . .
H34B H 0.967449 0.591009 1.037923 0.027 Uiso 1 1 d R U . . .
O35 O 0.7191(2) 0.4608(4) 0.6956(2) 0.0377(16) Uani 1 1 d . . . . .
H35B H 0.723231 0.459573 0.722991 0.045 Uiso 1 1 d R U . . .
O36 O 0.7693(2) 0.6122(4) 0.6565(2) 0.0382(17) Uani 1 1 d . . . . .
H36B H 0.783912 0.642899 0.674560 0.046 Uiso 1 1 d R U . . .
O37 O 0.5953(3) 0.4783(5) 0.6142(3) 0.061(2) Uani 1 1 d . . . . .
H37C H 0.575676 0.489102 0.624423 0.073 Uiso 1 1 d R U . . .
O38 O 0.7784(2) 0.3166(3) 0.6572(2) 0.0357(15) Uani 1 1 d . . . . .
H38B H 0.797549 0.291454 0.676370 0.043 Uiso 1 1 d R U . . .
O39 O 0.7546(2) 0.6304(4) 0.5345(2) 0.0369(16) Uani 1 1 d . . . . .
H39D H 0.766311 0.666191 0.529138 0.044 Uiso 1 1 d R U . . .
O40 O 0.6294(3) 0.6108(4) 0.4657(3) 0.055(2) Uani 1 1 d . . . . .
H40A H 0.616521 0.638149 0.444355 0.066 Uiso 1 1 d R U . . .
O41 O 0.7881(3) 0.4626(4) 0.4953(2) 0.0449(18) Uani 1 1 d . . . . .
H41B H 0.801686 0.462985 0.477530 0.054 Uiso 1 1 d R U . . .
O42 O 0.5629(2) 0.4626(5) 0.4874(3) 0.054(2) Uani 1 1 d . . . . .
H42B H 0.534901 0.463786 0.471772 0.065 Uiso 1 1 d R U . . .
O43 O 0.6251(3) 0.2965(5) 0.4786(3) 0.059(2) Uani 1 1 d . . . . .
H43B H 0.610549 0.261378 0.466016 0.070 Uiso 1 1 d R U . . .
O44 O 0.7545(2) 0.2945(4) 0.5311(2) 0.0373(16) Uani 1 1 d . . . . .
H44B H 0.766751 0.259804 0.525239 0.045 Uiso 1 1 d R U . . .
O45 O 0.7866(2) 0.4587(4) 0.7857(2) 0.0393(16) Uani 1 1 d . . . . .
O46 O 0.8056(3) 0.5358(4) 0.7378(2) 0.0401(17) Uani 1 1 d . . . . .
O47 O 0.8635(3) 0.4918(5) 0.8037(2) 0.055(2) Uani 1 1 d . . . . .
O48 O 0.8261(3) 0.4160(4) 0.7422(3) 0.062(3) Uani 1 1 d . . . . .
O49 O 0.7005(2) 0.5341(3) 0.7659(2) 0.0366(16) Uani 1 1 d . . . . .
O50 O 0.7186(3) 0.6102(4) 0.7158(2) 0.0434(17) Uani 1 1 d . . . . .
O51 O 0.6435(3) 0.5732(4) 0.6996(2) 0.0484(19) Uani 1 1 d . . . . .
O52 O 0.6805(3) 0.6525(4) 0.7598(3) 0.051(2) Uani 1 1 d . . . . .
O53 O 0.8099(2) 0.3371(3) 1.0011(2) 0.0305(13) Uani 1 1 d . U . . .
O54 O 0.8594(3) 0.2796(6) 0.9729(3) 0.077(3) Uani 1 1 d . U . . .
O55 O 0.8314(2) 0.2221(3) 1.0214(3) 0.0410(16) Uani 1 1 d . U . . .
O56 O 0.8849(2) 0.3063(4) 1.0501(3) 0.065(2) Uani 1 1 d . U . . .
O57 O 0.7415(2) 0.8631(3) 0.9064(2) 0.0376(16) Uani 1 1 d . . . . .
O58 O 0.8021(3) 0.9234(5) 0.8986(4) 0.077(3) Uani 1 1 d . . . . .
O59 O 0.8110(3) 0.8853(3) 0.9702(3) 0.052(2) Uani 1 1 d . . . . .
O60 O 0.7585(3) 0.9731(3) 0.9359(2) 0.0453(18) Uani 1 1 d . . . . .
O61 O 0.8101(2) 0.8195(3) 1.0515(2) 0.0305(14) Uani 1 1 d . . . . .
O62 O 0.7678(3) 0.7474(3) 1.0811(3) 0.057(2) Uani 1 1 d . . . . .
O63 O 0.8482(3) 0.7633(4) 1.1206(3) 0.067(3) Uani 1 1 d . . . . .
O64 O 0.7982(3) 0.8558(4) 1.1152(2) 0.056(2) Uani 1 1 d . . . . .
S6 S 1.000000 0.70002(14) 1.000000 0.0251(6) Uani 1 2 d S T P A 1
O65 O 0.9737(2) 0.6554(3) 0.9609(2) 0.0268(13) Uani 1 1 d . . . A 1
O66 O 1.02996(19) 0.7403(3) 0.9869(2) 0.0291(14) Uani 1 1 d . . . A 1
S7 S 0.98495(14) 0.4564(2) 1.01149(15) 0.0282(9) Uani 0.5 1 d D U P B 1
O67 O 0.9457(3) 0.4499(6) 1.0251(5) 0.027(3) Uani 0.5 1 d D U P B 1
O68 O 0.9746(3) 0.4883(4) 0.9665(2) 0.070(2) Uani 1 1 d D U . B 1
O69 O 1.000000 0.3887(5) 1.000000 0.064(3) Uani 1 2 d DS TU P B 1
O11W O 0.9591(4) 0.4665(6) 1.0581(5) 0.035(3) Uani 0.5 1 d . . P B 2
H11B H 0.967408 0.467107 1.086244 0.053 Uiso 0.5 1 d R U P B 2
H11D H 0.979498 0.483798 1.050930 0.053 Uiso 0.5 1 d R U P B 2
O70 O 0.6894(3) 0.7242(5) 0.4969(3) 0.065(2) Uani 1 1 d . . . . .
O71 O 0.6130(4) 0.7543(6) 0.4734(6) 0.124(5) Uani 1 1 d . . . . .
O72 O 0.6697(7) 0.7915(9) 0.5477(6) 0.163(7) Uani 1 1 d . . . . .
O73 O 0.6666(3) 0.8378(4) 0.4758(3) 0.060(2) Uani 1 1 d . . . . .
S9 S 0.51348(16) 0.6034(3) 0.48992(18) 0.0419(11) Uani 0.5 1 d D . P C 1
O74 O 0.5536(4) 0.6143(7) 0.4796(6) 0.048(4) Uani 0.5 1 d D . P C 1
O75 O 0.4922(7) 0.6692(7) 0.4872(5) 0.058(5) Uani 0.5 1 d D . P C 1
O76 O 0.4777(3) 0.5629(5) 0.4596(3) 0.073(3) Uani 1 1 d D . . C 1
S10 S 0.500000 0.3626(4) 0.500000 0.049(2) Uani 0.5 2 d DS T P D 1
O77 O 0.5247(3) 0.4035(5) 0.5449(4) 0.073(3) Uani 1 1 d D . . D 1
O78 O 0.5352(3) 0.3125(5) 0.4970(4) 0.078(3) Uani 1 1 d D . . D 1
S10' S 0.4863(3) 0.3212(4) 0.4661(3) 0.0303(18) Uani 0.25 1 d . . P E 2
O79 O 0.7567(3) 0.2053(4) 0.6025(3) 0.059(2) Uani 1 1 d . . . . .
O80 O 0.6915(3) 0.1779(4) 0.5369(3) 0.054(2) Uani 1 1 d . . . . .
O81 O 0.7076(4) 0.1214(5) 0.6067(3) 0.076(3) Uani 1 1 d . . . . .
O82 O 0.7511(3) 0.1008(5) 0.5639(3) 0.066(2) Uani 1 1 d . . . . .
S12 S 0.66116(18) 0.2356(3) 0.40207(16) 0.0595(13) Uani 0.6 1 d D . P F 1
O83 O 0.6905(6) 0.2428(13) 0.4497(3) 0.039(4) Uani 0.6 1 d D . P F 1
O84 O 0.6664(4) 0.2965(6) 0.3770(4) 0.170(12) Uani 0.6 1 d D U P F 1
O85 O 0.6742(5) 0.1740(6) 0.3835(5) 0.085(5) Uani 0.6 1 d D . P F 1
O86 O 0.6132(4) 0.2318(10) 0.3958(5) 0.116(8) Uani 0.6 1 d D . P F 1
S12' S 0.7105(3) 0.2773(5) 0.4140(3) 0.0655(19) Uiso 0.4 1 d D U P F 2
O83' O 0.6967(14) 0.248(3) 0.4494(9) 0.0655(19) Uiso 0.4 1 d D U P F 2
O84' O 0.6664(4) 0.2965(6) 0.3770(4) 0.0655(19) Uiso 0.4 1 d D U P F 2
O85' O 0.7339(7) 0.2229(10) 0.3972(7) 0.0655(19) Uiso 0.4 1 d D U P F 2
O86' O 0.7467(7) 0.3340(10) 0.4276(8) 0.0655(19) Uiso 0.4 1 d D U P F 2
O1W O 0.7785(3) 0.7461(4) 0.7932(2) 0.0422(18) Uani 1 1 d . . . . .
H1WA H 0.775727 0.786365 0.800991 0.063 Uiso 1 1 d R U . . .
H1WB H 0.805644 0.738806 0.797191 0.063 Uiso 1 1 d R U . . .
O2W O 0.8722(3) 0.6630(5) 0.8167(3) 0.059(2) Uani 1 1 d . . . . .
H2WA H 0.882746 0.640778 0.800557 0.088 Uiso 1 1 d R U . . .
H2WB H 0.892645 0.687958 0.834637 0.088 Uiso 1 1 d R U . . .
O3W O 0.6622(2) 0.4819(4) 0.9672(3) 0.0399(17) Uani 1 1 d . . . . .
H3WA H 0.644526 0.514962 0.964306 0.060 Uiso 1 1 d R U . . .
H3WB H 0.661226 0.455463 0.987446 0.060 Uiso 1 1 d R U . . .
O4W O 0.6519(3) 0.7823(4) 0.8817(3) 0.051(2) Uani 1 1 d . . . . .
H4WA H 0.640941 0.757036 0.896112 0.076 Uiso 1 1 d R U . . .
H4WB H 0.647222 0.823526 0.885984 0.076 Uiso 1 1 d R U . . .
O5W O 0.9477(3) 0.6870(4) 1.0933(2) 0.0477(18) Uani 1 1 d . . . . .
H5WA H 0.967350 0.717699 1.097941 0.072 Uiso 1 1 d R U . . .
H5WB H 0.930830 0.696749 1.107091 0.072 Uiso 1 1 d R U . . .
O6W O 0.6427(3) 0.3951(5) 0.6940(4) 0.073(3) Uani 1 1 d . . . . .
H6WA H 0.632630 0.414721 0.711424 0.110 Uiso 1 1 d R U . . .
H6WB H 0.666740 0.374181 0.709175 0.110 Uiso 1 1 d R U . . .
O7W O 0.7281(3) 0.3197(4) 0.7144(3) 0.055(2) Uani 1 1 d . . . . .
H7WA H 0.750134 0.312029 0.738658 0.083 Uiso 1 1 d R U . . .
H7WB H 0.719404 0.282739 0.700258 0.083 Uiso 1 1 d R U . . .
O8W O 0.8356(3) 0.5846(4) 0.5282(3) 0.055(2) Uani 1 1 d . . . . .
H8WA H 0.854067 0.552549 0.531009 0.082 Uiso 1 1 d R U . . .
H8WB H 0.834507 0.610009 0.506759 0.082 Uiso 1 1 d R U . . .
O9W O 0.5570(4) 0.3797(9) 0.4154(4) 0.124(5) Uani 1 1 d . . . . .
H9WA H 0.536442 0.349969 0.408736 0.186 Uiso 1 1 d R U . . .
H9WB H 0.545214 0.418668 0.408116 0.186 Uiso 1 1 d R U . . .
O10W O 0.8479(3) 0.2810(7) 0.6163(3) 0.086(3) Uani 1 1 d . . . . .
H10D H 0.851126 0.241516 0.607504 0.129 Uiso 1 1 d R U . . .
H10E H 0.858966 0.309956 0.604094 0.129 Uiso 1 1 d R U . . .
N1 N 0.6399(3) 0.6720(4) 0.8228(3) 0.0313(17) Uani 1 1 d . . . . .
H1C H 0.658753 0.677128 0.808249 0.038 Uiso 1 1 calc R U . . .
H1D H 0.644641 0.707248 0.842055 0.038 Uiso 1 1 calc R U . . .
N2 N 0.9041(2) 0.4273(4) 0.8881(2) 0.0253(16) Uani 1 1 d . . . . .
H2B H 0.888875 0.443560 0.860145 0.030 Uiso 1 1 calc R U . . .
H2C H 0.922130 0.461056 0.904470 0.030 Uiso 1 1 calc R U . . .
N3 N 0.8915(3) 0.8386(4) 0.9587(3) 0.0372(19) Uani 1 1 d . . . . .
H3D H 0.895569 0.815491 0.984154 0.045 Uiso 1 1 calc R U . . .
H3E H 0.866942 0.865399 0.952555 0.045 Uiso 1 1 calc R U . . .
N4 N 0.7767(3) 0.6074(4) 1.0961(3) 0.0334(17) Uani 1 1 d . . . . .
H4A H 0.773058 0.652983 1.092756 0.040 Uiso 1 1 calc R U . . .
H4B H 0.754117 0.587740 1.072871 0.040 Uiso 1 1 calc R U . . .
N5 N 0.5969(4) 0.6359(5) 0.6139(3) 0.050(2) Uani 1 1 d . . . . .
H5B H 0.609355 0.613257 0.640240 0.061 Uiso 1 1 calc R U . . .
H5C H 0.576951 0.607493 0.594115 0.061 Uiso 1 1 calc R U . . .
N6 N 0.8653(3) 0.3938(6) 0.6792(4) 0.062(3) Uani 1 1 d D . . . .
H6B H 0.857864 0.401123 0.703120 0.075 Uiso 1 1 calc R U . . .
H6C H 0.848246 0.358644 0.663536 0.075 Uiso 1 1 calc R U . . .
N7 N 0.6060(3) 0.2313(6) 0.5498(4) 0.060(3) Uani 1 1 d . . . . .
H7B H 0.580386 0.255820 0.536980 0.072 Uiso 1 1 calc R U . . .
H7C H 0.620768 0.232795 0.531017 0.072 Uiso 1 1 calc R U . . .
N8 N 0.7114(4) 0.4712(6) 0.4005(3) 0.058(3) Uani 1 1 d . . . . .
H8B H 0.730570 0.438776 0.417005 0.069 Uiso 1 1 calc R U . . .
H8C H 0.725250 0.511949 0.408725 0.069 Uiso 1 1 calc R U . . .
C1 C 0.6511(3) 0.6086(5) 0.8484(3) 0.0307(19) Uani 1 1 d . . . . .
H1A H 0.644330 0.569839 0.827549 0.037 Uiso 1 1 calc R U . . .
H1B H 0.632105 0.604276 0.865971 0.037 Uiso 1 1 calc R U . . .
C2 C 0.5917(3) 0.6753(5) 0.7888(3) 0.041(2) Uani 1 1 d . . . . .
H2A H 0.587706 0.639112 0.766045 0.050 Uiso 1 1 calc R U . . .
C3 C 0.5862(5) 0.7460(7) 0.7649(4) 0.064(4) Uani 1 1 d . . . . .
H3A H 0.608706 0.750439 0.751701 0.096 Uiso 1 1 calc R U . . .
H3B H 0.556172 0.749283 0.741353 0.096 Uiso 1 1 calc R U . . .
H3C H 0.590325 0.782272 0.786639 0.096 Uiso 1 1 calc R U . . .
C4 C 0.5587(3) 0.6622(4) 0.8106(3) 0.065(3) Uani 1 1 d G U . . .
C5 C 0.5467(3) 0.7130(4) 0.8335(4) 0.086(4) Uani 1 1 d G U . . .
H5A H 0.560136 0.756443 0.836663 0.103 Uiso 1 1 calc R U . . .
C6 C 0.5150(4) 0.7001(5) 0.8517(4) 0.106(4) Uani 1 1 d G U . . .
H6A H 0.506836 0.734836 0.867334 0.128 Uiso 1 1 calc R U . . .
C7 C 0.4953(3) 0.6366(6) 0.8470(4) 0.106(4) Uani 1 1 d G U . . .
H7A H 0.473693 0.627787 0.859463 0.127 Uiso 1 1 calc R U . . .
C8 C 0.5073(3) 0.5858(5) 0.8241(4) 0.099(4) Uani 1 1 d G U . . .
H8A H 0.493850 0.542344 0.820923 0.119 Uiso 1 1 calc R U . . .
C9 C 0.5390(3) 0.5986(4) 0.8059(4) 0.084(3) Uani 1 1 d G U . . .
H9A H 0.547151 0.563949 0.790251 0.100 Uiso 1 1 calc R U . . .
C10 C 0.8713(3) 0.4089(4) 0.9084(3) 0.0250(19) Uani 1 1 d . . . . .
H10A H 0.887109 0.383974 0.936526 0.030 Uiso 1 1 calc R U . . .
H10B H 0.848318 0.378358 0.887878 0.030 Uiso 1 1 calc R U . . .
C11 C 0.9325(3) 0.3697(5) 0.8856(4) 0.039(2) Uani 1 1 d . . . . .
H11A H 0.952717 0.357737 0.916739 0.047 Uiso 1 1 calc R U . . .
C12 C 0.9620(4) 0.3945(6) 0.8616(4) 0.053(3) Uani 1 1 d . . . . .
H12A H 0.981196 0.357368 0.859408 0.079 Uiso 1 1 calc R U . . .
H12B H 0.943050 0.409959 0.831566 0.079 Uiso 1 1 calc R U . . .
H12C H 0.980782 0.432061 0.878294 0.079 Uiso 1 1 calc R U . . .
C13 C 0.9071(3) 0.3077(5) 0.8645(3) 0.047(2) Uani 1 1 d D U . . .
C14 C 0.9110(4) 0.2487(4) 0.8892(4) 0.061(2) Uani 1 1 d D U . . .
H14A H 0.930006 0.248876 0.919872 0.073 Uiso 1 1 calc R U . . .
C15 C 0.8882(4) 0.1895(6) 0.8706(4) 0.072(3) Uani 1 1 d D U . . .
H15A H 0.893258 0.149415 0.887978 0.087 Uiso 1 1 calc R U . . .
C16 C 0.8578(4) 0.1892(6) 0.8265(4) 0.070(3) Uani 1 1 d D U . . .
H16A H 0.841794 0.149255 0.813481 0.084 Uiso 1 1 calc R U . . .
C17 C 0.8514(4) 0.2485(4) 0.8018(4) 0.066(2) Uani 1 1 d D U . . .
H17A H 0.830539 0.249288 0.771713 0.080 Uiso 1 1 calc R U . . .
C18 C 0.8755(3) 0.3068(5) 0.8209(3) 0.056(2) Uani 1 1 d D U . . .
H18A H 0.870163 0.347126 0.803724 0.068 Uiso 1 1 calc R U . . .
C19 C 0.8819(4) 0.7889(4) 0.9219(4) 0.036(2) Uani 1 1 d . . . . .
H19A H 0.910520 0.771693 0.921626 0.043 Uiso 1 1 calc R U . . .
H19B H 0.865651 0.811945 0.893104 0.043 Uiso 1 1 calc R U . . .
C20 C 0.9311(4) 0.8828(6) 0.9670(5) 0.055(3) Uani 1 1 d . U . . .
H20A H 0.958849 0.854479 0.978116 0.066 Uiso 1 1 calc R U . . .
C21 C 0.9327(5) 0.9341(8) 1.0038(5) 0.078(4) Uani 1 1 d . U . . .
H21A H 0.934902 0.909511 1.030721 0.117 Uiso 1 1 calc R U . . .
H21B H 0.958802 0.963718 1.010624 0.117 Uiso 1 1 calc R U . . .
H21C H 0.905317 0.961566 0.993232 0.117 Uiso 1 1 calc R U . . .
C22 C 0.9277(4) 0.9173(6) 0.9255(3) 0.073(3) Uani 1 1 d G U . . .
C23 C 0.9544(4) 0.8970(6) 0.9029(5) 0.107(4) Uani 1 1 d G U . . .
H23A H 0.975672 0.861780 0.914652 0.129 Uiso 1 1 calc R U . . .
C24 C 0.9498(5) 0.9282(8) 0.8631(5) 0.145(6) Uani 1 1 d G U . . .
H24A H 0.968042 0.914353 0.847642 0.174 Uiso 1 1 calc R U . . .
C25 C 0.9186(6) 0.9798(8) 0.8459(4) 0.154(6) Uani 1 1 d G U . . .
H25A H 0.915549 1.001104 0.818664 0.185 Uiso 1 1 calc R U . . .
C26 C 0.8920(5) 1.0001(6) 0.8685(5) 0.150(6) Uani 1 1 d G U . . .
H26A H 0.870685 1.035284 0.856695 0.181 Uiso 1 1 calc R U . . .
C27 C 0.8965(4) 0.9688(6) 0.9083(5) 0.114(5) Uani 1 1 d G U . . .
H27A H 0.878315 0.982713 0.923705 0.137 Uiso 1 1 calc R U . . .
C28 C 0.8199(3) 0.5892(5) 1.0927(3) 0.029(2) Uani 1 1 d . . . . .
H28A H 0.828160 0.542521 1.103914 0.035 Uiso 1 1 calc R U . . .
H28B H 0.843583 0.619969 1.111950 0.035 Uiso 1 1 calc R U . . .
C29 C 0.7715(4) 0.5878(6) 1.1380(4) 0.050(2) Uani 1 1 d . U . . .
H29A H 0.777490 0.538022 1.141609 0.060 Uiso 1 1 calc R U . . .
C30 C 0.7214(4) 0.5973(7) 1.1310(4) 0.062(3) Uani 1 1 d . U . . .
H30A H 0.702296 0.573778 1.103839 0.092 Uiso 1 1 calc R U . . .
H30B H 0.716461 0.578534 1.156631 0.092 Uiso 1 1 calc R U . . .
H30C H 0.714095 0.645674 1.128279 0.092 Uiso 1 1 calc R U . . .
C31 C 0.8049(3) 0.6201(4) 1.1775(2) 0.055(2) Uani 1 1 d G U . . .
C32 C 0.8417(4) 0.5829(4) 1.2049(3) 0.099(4) Uani 1 1 d G U . . .
H32A H 0.845576 0.537505 1.197397 0.119 Uiso 1 1 calc R U . . .
C33 C 0.8727(3) 0.6121(6) 1.2432(3) 0.123(5) Uani 1 1 d G U . . .
H33A H 0.897877 0.586740 1.261905 0.147 Uiso 1 1 calc R U . . .
C34 C 0.8670(4) 0.6786(6) 1.2541(3) 0.127(5) Uani 1 1 d G U . . .
H34A H 0.888255 0.698540 1.280286 0.152 Uiso 1 1 calc R U . . .
C35 C 0.8302(4) 0.7157(4) 1.2267(4) 0.116(5) Uani 1 1 d G U . . .
H35A H 0.826330 0.761106 1.234159 0.139 Uiso 1 1 calc R U . . .
C36 C 0.7992(3) 0.6865(4) 1.1884(3) 0.073(3) Uani 1 1 d G U . . .
H36A H 0.774028 0.711873 1.169651 0.087 Uiso 1 1 calc R U . . .
C37 C 0.6322(5) 0.6509(6) 0.5980(4) 0.054(3) Uani 1 1 d . . . . .
H37A H 0.655810 0.677386 0.621082 0.065 Uiso 1 1 calc R U . . .
H37B H 0.619549 0.679762 0.571119 0.065 Uiso 1 1 calc R U . . .
C38 C 0.5713(4) 0.6966(6) 0.6210(4) 0.061(3) Uani 1 1 d D U . . .
H38A H 0.558062 0.720537 0.591757 0.073 Uiso 1 1 calc R U . . .
C39 C 0.6061(5) 0.7441(8) 0.6526(6) 0.094(5) Uani 1 1 d D U . . .
H39A H 0.629667 0.752589 0.641299 0.141 Uiso 1 1 calc R U . . .
H39B H 0.591786 0.786960 0.654647 0.141 Uiso 1 1 calc R U . . .
H39C H 0.619267 0.723285 0.682179 0.141 Uiso 1 1 calc R U . . .
C40 C 0.5337(3) 0.6796(6) 0.6343(4) 0.085(3) Uani 1 1 d G U . . .
C41 C 0.5386(3) 0.6312(6) 0.6669(4) 0.093(3) Uani 1 1 d G U . . .
H41A H 0.566011 0.607229 0.680114 0.112 Uiso 1 1 calc R U . . .
C42 C 0.5033(4) 0.6179(6) 0.6801(4) 0.100(3) Uani 1 1 d G U . . .
H42A H 0.506665 0.584836 0.702366 0.120 Uiso 1 1 calc R U . . .
C43 C 0.4632(3) 0.6530(6) 0.6607(4) 0.103(3) Uani 1 1 d G U . . .
H43A H 0.439101 0.643871 0.669769 0.123 Uiso 1 1 calc R U . . .
C44 C 0.4583(3) 0.7013(6) 0.6282(4) 0.101(3) Uani 1 1 d G U . . .
H44A H 0.430882 0.725299 0.614920 0.122 Uiso 1 1 calc R U . . .
C45 C 0.4936(4) 0.7146(5) 0.6149(3) 0.095(3) Uani 1 1 d G U . . .
H45A H 0.490227 0.747693 0.592667 0.114 Uiso 1 1 calc R U . . .
C46 C 0.8526(4) 0.4571(8) 0.6496(4) 0.063(4) Uani 1 1 d . . . . .
H46A H 0.869676 0.457452 0.629970 0.076 Uiso 1 1 calc R U . . .
H46B H 0.861124 0.498006 0.668583 0.076 Uiso 1 1 calc R U . . .
C47 C 0.9125(4) 0.3730(7) 0.6957(5) 0.106(5) Uani 1 1 d D U . . .
H47A H 0.919618 0.359718 0.669492 0.127 Uiso 1 1 calc R U . . .
C48 C 0.9168(7) 0.3109(10) 0.7243(6) 0.110(6) Uani 1 1 d D U . . .
H48A H 0.895540 0.276257 0.706917 0.165 Uiso 1 1 calc R U . . .
H48B H 0.947392 0.293054 0.734002 0.165 Uiso 1 1 calc R U . . .
H48C H 0.910373 0.323012 0.750403 0.165 Uiso 1 1 calc R U . . .
C49 C 0.9434(4) 0.4264(5) 0.7198(4) 0.146(4) Uani 1 1 d DG U . . .
C50 C 0.9342(5) 0.4672(7) 0.7500(5) 0.150(5) Uani 1 1 d DG U . . .
H50A H 0.907468 0.460479 0.755128 0.180 Uiso 1 1 calc R U . . .
C51 C 0.9640(6) 0.5180(8) 0.7727(5) 0.159(5) Uani 1 1 d G U . . .
H51A H 0.957702 0.545843 0.793404 0.190 Uiso 1 1 calc R U . . .
C52 C 1.0031(5) 0.5279(7) 0.7652(5) 0.164(5) Uani 1 1 d G U . . .
H52A H 1.023464 0.562515 0.780779 0.197 Uiso 1 1 calc R U . . .
C53 C 1.0123(4) 0.4871(9) 0.7350(6) 0.164(5) Uani 1 1 d G U . . .
H53A H 1.038991 0.493823 0.729878 0.197 Uiso 1 1 calc R U . . .
C54 C 0.9825(4) 0.4363(8) 0.7123(5) 0.157(5) Uani 1 1 d DG U . . .
H54A H 0.988756 0.408458 0.691601 0.189 Uiso 1 1 calc R U . . .
C55 C 0.6341(4) 0.2656(6) 0.5916(4) 0.051(3) Uani 1 1 d . . . . .
H55A H 0.658492 0.234782 0.609602 0.062 Uiso 1 1 calc R U . . .
H55B H 0.615683 0.276067 0.609046 0.062 Uiso 1 1 calc R U . . .
C56 C 0.5934(5) 0.1608(7) 0.5529(6) 0.080(4) Uani 1 1 d . U . . .
H56A H 0.621107 0.132850 0.566488 0.096 Uiso 1 1 calc R U . . .
C57 C 0.5651(6) 0.1332(9) 0.5050(6) 0.097(5) Uani 1 1 d . U . . .
H57A H 0.582962 0.135584 0.486620 0.145 Uiso 1 1 calc R U . . .
H57B H 0.556644 0.086049 0.507070 0.145 Uiso 1 1 calc R U . . .
H57C H 0.537989 0.160690 0.491403 0.145 Uiso 1 1 calc R U . . .
C58 C 0.5678(5) 0.1581(8) 0.5816(4) 0.113(3) Uani 1 1 d G U . . .
C59 C 0.5801(4) 0.1043(7) 0.6114(5) 0.127(4) Uani 1 1 d G U . . .
H59A H 0.603748 0.074966 0.612335 0.153 Uiso 1 1 calc R U . . .
C60 C 0.5579(5) 0.0933(7) 0.6398(4) 0.133(4) Uani 1 1 d G U . . .
H60A H 0.566293 0.056475 0.660176 0.160 Uiso 1 1 calc R U . . .
C61 C 0.5233(5) 0.1361(8) 0.6384(4) 0.133(4) Uani 1 1 d G U . . .
H61A H 0.508058 0.128618 0.657844 0.160 Uiso 1 1 calc R U . . .
C62 C 0.5109(4) 0.1900(7) 0.6086(5) 0.124(4) Uani 1 1 d G U . . .
H62A H 0.487277 0.219252 0.607671 0.149 Uiso 1 1 calc R U . . .
C63 C 0.5332(5) 0.2009(6) 0.5802(4) 0.117(4) Uani 1 1 d G U . . .
H63A H 0.524731 0.237744 0.559830 0.140 Uiso 1 1 calc R U . . .
C64 C 0.6718(4) 0.4706(7) 0.4111(4) 0.055(3) Uani 1 1 d . . . . .
H64A H 0.653016 0.431538 0.395840 0.066 Uiso 1 1 calc R U . . .
H64B H 0.654364 0.512207 0.398798 0.066 Uiso 1 1 calc R U . . .
C65 C 0.7022(5) 0.4590(8) 0.3507(4) 0.078(4) Uani 1 1 d . . . . .
H65A H 0.689087 0.412652 0.342741 0.093 Uiso 1 1 calc R U . . .
C66 C 0.7492(6) 0.4585(9) 0.3474(5) 0.093(5) Uani 1 1 d . . . . .
H66A H 0.768301 0.424533 0.367863 0.140 Uiso 1 1 calc R U . . .
H66B H 0.745623 0.447530 0.316836 0.140 Uiso 1 1 calc R U . . .
H66C H 0.763020 0.503301 0.355416 0.140 Uiso 1 1 calc R U . . .
C67 C 0.6695(4) 0.5075(5) 0.3219(3) 0.092(3) Uani 1 1 d G U . . .
C68 C 0.6831(3) 0.5733(6) 0.3183(3) 0.094(3) Uani 1 1 d G U . . .
H68A H 0.713183 0.586574 0.334697 0.113 Uiso 1 1 calc R U . . .
C69 C 0.6525(4) 0.6196(5) 0.2908(4) 0.104(3) Uani 1 1 d G U . . .
H69A H 0.661784 0.664551 0.288405 0.125 Uiso 1 1 calc R U . . .
C70 C 0.6084(4) 0.6002(6) 0.2669(3) 0.111(4) Uani 1 1 d G U . . .
H70A H 0.587569 0.631824 0.248082 0.133 Uiso 1 1 calc R U . . .
C71 C 0.5949(3) 0.5344(7) 0.2704(3) 0.113(4) Uani 1 1 d G U . . .
H71A H 0.564752 0.521120 0.254051 0.135 Uiso 1 1 calc R U . . .
C72 C 0.6254(4) 0.4881(5) 0.2979(4) 0.106(4) Uani 1 1 d G U . . .
H72A H 0.616151 0.443141 0.300343 0.127 Uiso 1 1 calc R U . . .

loop_
_atom_site_aniso_label
_atom_site_aniso_U_11
_atom_site_aniso_U_22
_atom_site_aniso_U_33
_atom_site_aniso_U_23
_atom_site_aniso_U_13
_atom_site_aniso_U_12
Cu1 0.0294(6) 0.0173(5) 0.0252(5) 0.0003(4) 0.0130(5) -0.0004(4)
Cu2 0.0316(6) 0.0174(5) 0.0310(6) 0.0040(4) 0.0158(5) 0.0023(4)
Cu3 0.0265(5) 0.0229(5) 0.0302(5) 0.0001(5) 0.0164(4) -0.0017(5)
Cu4 0.0270(6) 0.0173(5) 0.0256(5) 0.0004(4) 0.0120(4) -0.0032(4)
Cu5 0.0184(5) 0.0124(5) 0.0294(5) 0.0007(4) 0.0105(4) -0.0006(4)
Cu6 0.0197(5) 0.0117(5) 0.0397(6) -0.0006(4) 0.0160(5) -0.0007(4)
Cu7 0.0249(6) 0.0130(5) 0.0306(6) 0.0012(4) 0.0112(4) 0.0004(4)
Cu8 0.0200(5) 0.0115(5) 0.0371(6) 0.0014(4) 0.0164(4) 0.0008(4)
Cu9 0.0201(5) 0.0146(5) 0.0321(5) -0.0030(4) 0.0147(4) 0.0010(4)
Cu10 0.0201(5) 0.0180(5) 0.0319(5) -0.0058(4) 0.0144(4) -0.0031(4)
Cu11 0.0192(5) 0.0150(5) 0.0404(6) 0.0013(4) 0.0141(5) 0.0005(4)
Cu12 0.0242(5) 0.0180(5) 0.0322(5) -0.0044(4) 0.0126(4) 0.0034(4)
Cu13 0.0506(8) 0.0263(6) 0.0265(6) 0.0007(5) 0.0186(5) -0.0003(5)
Cu14 0.0541(8) 0.0389(7) 0.0507(7) 0.0044(6) 0.0358(6) 0.0052(6)
Cu15 0.0458(7) 0.0279(6) 0.0358(6) -0.0003(5) 0.0200(6) -0.0017(5)
Cu16 0.0455(8) 0.0348(7) 0.0329(6) 0.0028(5) 0.0165(6) -0.0036(5)
Cu17 0.0429(8) 0.0396(7) 0.0396(7) 0.0070(5) 0.0105(6) -0.0001(6)
Cu18 0.0390(7) 0.0372(7) 0.0369(6) 0.0029(5) 0.0189(6) -0.0013(6)
Cu19 0.0413(8) 0.0605(9) 0.0709(9) 0.0058(8) 0.0319(7) 0.0083(7)
Cu20 0.0316(7) 0.0645(10) 0.0567(9) 0.0094(7) 0.0117(6) 0.0064(6)
Cu21 0.0378(8) 0.0661(10) 0.0622(9) -0.0168(8) 0.0206(7) -0.0105(7)
Cu22 0.0396(7) 0.0341(7) 0.0389(7) -0.0030(5) 0.0190(6) -0.0004(5)
Cu23 0.0437(8) 0.0368(7) 0.0460(7) -0.0024(6) 0.0247(6) 0.0000(6)
Cu24 0.0437(8) 0.0428(8) 0.0455(7) -0.0140(6) 0.0213(6) -0.0044(6)
P1 0.0203(10) 0.0152(9) 0.0255(10) 0.0029(9) 0.0077(8) -0.0003(9)
P2 0.0272(12) 0.0159(10) 0.0267(11) -0.0030(8) 0.0164(9) -0.0017(9)
P3 0.0214(11) 0.0127(9) 0.0316(11) -0.0016(8) 0.0156(9) 0.0009(8)
P4 0.0194(10) 0.0146(10) 0.0298(10) -0.0041(9) 0.0143(8) -0.0007(8)
P5 0.064(2) 0.0374(15) 0.0448(15) 0.0054(12) 0.0351(15) 0.0072(13)
P6 0.0358(14) 0.0378(14) 0.0309(12) 0.0015(12) 0.0119(10) -0.0059(12)
P7 0.0334(14) 0.0408(15) 0.0525(17) -0.0148(13) 0.0209(13) -0.0105(12)
P8 0.0367(14) 0.0461(15) 0.0308(12) -0.0042(12) 0.0136(10) -0.0032(12)
S1 0.0477(15) 0.0355(13) 0.0303(11) -0.0010(10) 0.0118(10) 0.0081(11)
S2 0.0420(13) 0.0372(13) 0.0335(11) 0.0030(11) 0.0191(10) 0.0042(11)
S3 0.0255(11) 0.0208(10) 0.0576(14) 0.0045(10) 0.0253(10) 0.0005(8)
S4 0.0373(14) 0.0183(10) 0.0563(15) -0.0021(10) 0.0267(12) 0.0007(9)
S5 0.0567(17) 0.0310(12) 0.0396(13) 0.0038(10) 0.0234(12) 0.0192(11)
S8 0.077(3) 0.068(2) 0.112(3) 0.007(2) 0.055(2) 0.004(2)
S11 0.065(2) 0.0352(14) 0.0513(16) -0.0080(12) 0.0314(15) -0.0048(13)
O1 0.030(3) 0.016(3) 0.034(3) 0.003(3) 0.016(2) -0.001(3)
O2 0.029(3) 0.020(3) 0.030(3) 0.002(3) 0.012(3) -0.003(3)
O3 0.028(3) 0.016(3) 0.029(3) 0.000(2) 0.017(3) -0.005(2)
O4 0.033(3) 0.019(3) 0.028(3) 0.006(2) 0.015(3) 0.010(3)
O5 0.022(3) 0.024(3) 0.031(3) -0.003(3) 0.014(2) -0.005(3)
O6 0.038(4) 0.025(3) 0.029(3) -0.005(3) 0.019(3) -0.017(3)
O7 0.028(3) 0.019(3) 0.034(3) -0.004(3) 0.015(3) 0.005(2)
O8 0.016(3) 0.016(3) 0.030(3) 0.002(2) 0.012(2) 0.002(2)
O9 0.022(3) 0.013(3) 0.035(3) -0.004(2) 0.013(3) 0.002(2)
O10 0.022(3) 0.011(3) 0.033(3) -0.001(2) 0.013(3) 0.004(2)
O11 0.017(3) 0.019(3) 0.044(4) 0.003(3) 0.016(3) -0.002(2)
O12 0.020(3) 0.020(3) 0.041(3) -0.001(3) 0.012(2) -0.003(2)
O13 0.062(5) 0.041(4) 0.047(4) 0.007(3) 0.037(4) 0.001(4)
O14 0.064(5) 0.059(5) 0.036(4) 0.003(4) 0.033(4) 0.001(5)
O15 0.063(5) 0.049(5) 0.047(4) 0.005(4) 0.033(4) 0.001(4)
O16 0.047(4) 0.040(4) 0.027(3) -0.004(3) 0.012(3) -0.008(3)
O17 0.072(6) 0.036(4) 0.037(4) 0.000(3) 0.029(4) -0.004(4)
O18 0.052(5) 0.040(4) 0.043(4) 0.000(3) 0.022(4) -0.004(4)
O19 0.035(4) 0.044(4) 0.055(4) -0.015(4) 0.020(3) 0.000(3)
O20 0.038(4) 0.048(4) 0.057(5) -0.016(4) 0.016(4) 0.000(3)
O21 0.038(4) 0.052(5) 0.043(4) -0.021(4) 0.016(3) -0.006(3)
O22 0.035(4) 0.045(4) 0.037(4) 0.002(3) 0.014(3) -0.005(3)
O23 0.036(4) 0.057(5) 0.055(4) -0.002(4) 0.019(3) 0.003(4)
O24 0.040(4) 0.042(4) 0.043(4) -0.013(3) 0.020(3) -0.005(3)
O25 0.036(3) 0.020(3) 0.026(3) 0.000(3) 0.018(2) 0.002(3)
O26 0.036(4) 0.013(3) 0.030(3) -0.009(2) 0.011(3) -0.011(3)
O27 0.029(3) 0.029(3) 0.030(3) 0.007(3) 0.009(3) 0.009(3)
O28 0.025(3) 0.031(3) 0.032(3) -0.003(3) 0.017(3) 0.002(2)
O29 0.021(3) 0.010(3) 0.032(3) 0.002(2) 0.013(3) -0.002(2)
O30 0.025(3) 0.021(3) 0.037(3) 0.009(3) 0.010(3) -0.007(2)
O31 0.028(3) 0.015(3) 0.048(3) 0.007(3) 0.025(3) 0.001(3)
O32 0.023(3) 0.016(3) 0.035(3) -0.001(2) 0.015(3) 0.002(2)
O33 0.020(3) 0.018(3) 0.045(4) -0.011(3) 0.011(3) 0.002(2)
O34 0.018(3) 0.019(3) 0.033(3) -0.004(3) 0.011(2) 0.000(2)
O35 0.064(5) 0.028(3) 0.031(3) -0.002(3) 0.028(3) -0.004(3)
O36 0.049(4) 0.040(4) 0.028(3) -0.003(3) 0.017(3) -0.010(3)
O37 0.049(5) 0.070(6) 0.081(6) 0.002(5) 0.045(4) 0.007(4)
O38 0.039(4) 0.033(4) 0.034(4) 0.003(3) 0.013(3) 0.000(3)
O39 0.044(4) 0.038(4) 0.029(3) 0.006(3) 0.014(3) -0.001(3)
O40 0.038(4) 0.052(5) 0.068(5) 0.015(4) 0.012(4) 0.014(4)
O41 0.058(5) 0.045(4) 0.048(4) 0.007(4) 0.038(4) 0.005(4)
O42 0.028(4) 0.061(5) 0.067(5) 0.004(4) 0.012(3) 0.005(4)
O43 0.043(5) 0.061(5) 0.074(6) -0.030(5) 0.025(4) -0.010(4)
O44 0.042(4) 0.035(4) 0.041(4) -0.007(3) 0.022(3) 0.002(3)
O45 0.050(4) 0.026(3) 0.045(4) 0.004(3) 0.022(3) -0.004(3)
O46 0.049(4) 0.037(4) 0.030(3) 0.001(3) 0.010(3) 0.002(3)
O47 0.038(4) 0.085(6) 0.038(4) 0.004(4) 0.012(3) -0.005(4)
O48 0.108(8) 0.042(5) 0.047(5) -0.004(4) 0.042(5) 0.020(5)
O49 0.047(4) 0.027(3) 0.037(4) 0.001(3) 0.018(3) -0.003(3)
O50 0.055(5) 0.034(4) 0.048(4) 0.000(3) 0.028(3) 0.004(3)
O51 0.047(4) 0.067(5) 0.035(4) 0.007(3) 0.020(3) 0.007(4)
O52 0.074(6) 0.038(4) 0.047(4) 0.009(3) 0.030(4) 0.018(4)
O53 0.027(3) 0.019(3) 0.048(3) 0.005(3) 0.018(3) 0.000(2)
O54 0.084(6) 0.101(6) 0.069(5) 0.025(5) 0.055(4) 0.041(5)
O55 0.022(3) 0.020(3) 0.082(4) 0.007(3) 0.021(3) -0.001(2)
O56 0.031(4) 0.034(4) 0.104(6) -0.009(4) -0.003(4) 0.001(3)
O57 0.030(4) 0.022(3) 0.050(4) 0.007(3) 0.004(3) 0.005(3)
O58 0.088(7) 0.077(6) 0.104(7) -0.031(6) 0.078(6) -0.026(5)
O59 0.044(4) 0.019(3) 0.074(5) -0.001(3) 0.003(4) 0.008(3)
O60 0.058(5) 0.019(3) 0.055(4) 0.000(3) 0.019(4) 0.012(3)
O61 0.033(4) 0.025(3) 0.040(4) -0.009(3) 0.021(3) 0.003(3)
O62 0.083(6) 0.025(4) 0.096(6) 0.013(4) 0.071(5) 0.012(4)
O63 0.087(7) 0.050(5) 0.052(5) 0.002(4) 0.014(4) 0.043(5)
O64 0.105(7) 0.036(4) 0.028(3) 0.007(3) 0.027(4) 0.040(4)
S6 0.0196(15) 0.0170(14) 0.0395(17) 0.000 0.0123(13) 0.000
O65 0.022(3) 0.024(3) 0.036(3) -0.002(3) 0.013(3) -0.007(2)
O66 0.017(3) 0.020(3) 0.048(4) -0.003(3) 0.010(3) -0.006(2)
S7 0.020(2) 0.020(2) 0.046(2) -0.0042(19) 0.0143(19) 0.0016(17)
O67 0.013(5) 0.013(5) 0.048(7) 0.002(5) 0.003(5) 0.002(4)
O68 0.056(5) 0.050(5) 0.077(5) 0.001(4) -0.004(4) 0.017(4)
O69 0.045(6) 0.032(5) 0.123(9) 0.000 0.042(6) 0.000
O11W 0.024(6) 0.030(7) 0.059(9) 0.026(7) 0.026(6) 0.012(5)
O70 0.064(6) 0.046(5) 0.088(7) 0.011(5) 0.035(5) 0.006(4)
O71 0.066(8) 0.086(8) 0.231(17) -0.005(9) 0.070(9) -0.017(6)
O72 0.26(2) 0.130(13) 0.166(15) 0.007(11) 0.153(16) 0.020(14)
O73 0.059(5) 0.043(5) 0.092(7) 0.002(4) 0.046(5) -0.004(4)
S9 0.034(3) 0.040(3) 0.053(3) 0.003(3) 0.019(2) 0.004(2)
O74 0.035(8) 0.038(8) 0.082(11) 0.013(7) 0.034(8) 0.006(6)
O75 0.066(15) 0.052(9) 0.062(14) -0.003(7) 0.031(12) 0.030(9)
O76 0.069(6) 0.076(6) 0.053(5) 0.007(4) -0.001(4) -0.036(5)
S10 0.027(4) 0.066(5) 0.049(5) 0.000 0.012(3) 0.000
O77 0.052(5) 0.050(5) 0.130(9) 0.005(5) 0.049(6) 0.007(4)
O78 0.059(6) 0.075(7) 0.108(8) -0.051(6) 0.041(5) -0.024(5)
S10' 0.029(5) 0.022(4) 0.032(4) -0.002(3) 0.003(4) 0.004(3)
O79 0.082(6) 0.033(4) 0.056(5) -0.006(4) 0.019(4) -0.003(4)
O80 0.067(6) 0.043(4) 0.045(4) -0.011(4) 0.015(4) -0.002(4)
O81 0.095(8) 0.068(6) 0.090(7) 0.006(5) 0.064(6) -0.008(5)
O82 0.072(6) 0.073(6) 0.058(5) -0.011(5) 0.031(4) 0.013(5)
S12 0.055(3) 0.061(3) 0.052(3) -0.004(2) 0.009(2) 0.007(2)
O83 0.065(11) 0.032(8) 0.020(5) -0.006(5) 0.018(6) 0.010(7)
O84 0.24(2) 0.124(18) 0.124(17) 0.024(15) 0.045(17) 0.026(18)
O85 0.085(12) 0.093(12) 0.051(8) -0.009(8) -0.002(8) 0.035(10)
O86 0.140(18) 0.142(18) 0.072(11) -0.068(12) 0.047(12) -0.077(15)
O1W 0.060(5) 0.030(4) 0.049(4) 0.001(3) 0.034(4) 0.003(3)
O2W 0.058(5) 0.070(6) 0.060(5) 0.006(4) 0.037(4) -0.021(4)
O3W 0.024(4) 0.031(4) 0.067(5) 0.011(3) 0.020(3) -0.002(3)
O4W 0.065(5) 0.027(4) 0.071(5) -0.001(4) 0.039(4) 0.003(4)
O5W 0.045(4) 0.044(4) 0.050(4) -0.004(3) 0.015(3) 0.003(3)
O6W 0.085(7) 0.053(5) 0.105(8) -0.003(5) 0.065(6) -0.012(5)
O7W 0.077(6) 0.030(4) 0.054(5) 0.006(3) 0.019(4) -0.008(4)
O8W 0.042(5) 0.058(5) 0.064(5) 0.012(4) 0.021(4) 0.007(4)
O9W 0.065(7) 0.226(17) 0.069(7) -0.041(9) 0.013(6) -0.003(9)
O10W 0.070(7) 0.115(9) 0.075(7) -0.011(7) 0.031(6) -0.002(6)
N1 0.027(4) 0.035(4) 0.032(4) -0.002(3) 0.012(3) 0.009(3)
N2 0.026(4) 0.026(4) 0.028(4) -0.005(3) 0.014(3) 0.002(3)
N3 0.039(5) 0.025(4) 0.058(5) -0.005(4) 0.030(4) -0.006(3)
N4 0.042(4) 0.025(4) 0.045(4) -0.003(3) 0.029(4) 0.000(3)
N5 0.071(7) 0.045(6) 0.042(5) 0.009(4) 0.029(5) 0.015(5)
N6 0.042(6) 0.078(8) 0.064(7) 0.024(6) 0.017(5) -0.006(5)
N7 0.042(6) 0.063(7) 0.081(7) -0.024(6) 0.031(5) -0.021(5)
N8 0.073(7) 0.065(7) 0.037(5) -0.006(5) 0.022(5) 0.010(5)
C1 0.025(4) 0.027(5) 0.036(5) 0.001(4) 0.007(4) -0.009(4)
C2 0.035(5) 0.039(5) 0.038(5) 0.001(4) 0.001(4) 0.009(4)
C3 0.065(8) 0.062(8) 0.059(7) 0.029(6) 0.017(6) 0.033(7)
C4 0.040(6) 0.061(6) 0.106(8) -0.021(6) 0.044(5) -0.008(5)
C5 0.071(7) 0.076(7) 0.135(9) -0.022(7) 0.065(7) 0.004(6)
C6 0.080(8) 0.106(9) 0.162(10) -0.024(9) 0.078(7) 0.001(7)
C7 0.070(8) 0.123(10) 0.150(10) -0.024(9) 0.071(7) -0.014(7)
C8 0.073(8) 0.108(9) 0.126(9) -0.020(8) 0.048(7) -0.028(7)
C9 0.066(7) 0.086(7) 0.107(8) -0.032(7) 0.042(6) -0.026(6)
C10 0.033(5) 0.015(4) 0.037(5) 0.001(3) 0.024(4) 0.002(3)
C11 0.034(5) 0.040(6) 0.052(6) 0.003(5) 0.024(5) 0.011(4)
C12 0.054(7) 0.063(7) 0.060(7) -0.019(6) 0.043(6) -0.004(6)
C13 0.052(5) 0.034(4) 0.063(5) -0.014(4) 0.031(4) 0.003(4)
C14 0.067(5) 0.044(4) 0.074(5) -0.004(4) 0.030(4) 0.002(4)
C15 0.080(6) 0.048(4) 0.089(5) -0.002(4) 0.032(5) -0.006(4)
C16 0.072(5) 0.054(4) 0.088(5) -0.021(4) 0.034(4) -0.003(4)
C17 0.072(5) 0.053(4) 0.073(5) -0.025(4) 0.027(4) -0.002(4)
C18 0.064(5) 0.040(4) 0.063(5) -0.017(4) 0.023(4) 0.002(4)
C19 0.051(6) 0.014(4) 0.054(6) -0.004(4) 0.033(5) -0.008(4)
C20 0.041(6) 0.036(5) 0.099(8) -0.007(5) 0.039(6) -0.007(4)
C21 0.068(8) 0.065(8) 0.106(10) -0.040(7) 0.039(8) -0.035(7)
C22 0.073(6) 0.061(6) 0.096(6) 0.005(5) 0.044(5) -0.029(5)
C23 0.105(8) 0.111(8) 0.126(8) -0.005(7) 0.066(7) -0.023(7)
C24 0.147(11) 0.147(11) 0.150(10) 0.016(9) 0.068(9) -0.020(9)
C25 0.161(12) 0.149(11) 0.149(11) 0.035(10) 0.056(9) -0.027(10)
C26 0.153(10) 0.133(9) 0.150(9) 0.030(8) 0.041(8) -0.014(8)
C27 0.114(8) 0.094(8) 0.124(8) 0.017(7) 0.034(7) -0.010(7)
C28 0.037(5) 0.032(5) 0.025(4) -0.003(4) 0.020(4) 0.000(4)
C29 0.064(5) 0.047(5) 0.054(4) 0.006(4) 0.039(4) 0.010(4)
C30 0.067(6) 0.069(7) 0.076(7) -0.003(6) 0.057(5) 0.002(6)
C31 0.072(5) 0.053(5) 0.052(4) 0.004(4) 0.037(4) 0.011(4)
C32 0.098(8) 0.100(8) 0.080(7) -0.008(7) 0.014(6) 0.032(7)
C33 0.116(8) 0.116(8) 0.104(8) -0.021(7) 0.007(7) 0.029(7)
C34 0.130(10) 0.113(9) 0.093(9) -0.039(8) -0.006(8) 0.012(8)
C35 0.125(9) 0.110(8) 0.091(7) -0.023(7) 0.017(6) 0.001(7)
C36 0.096(7) 0.065(6) 0.063(6) 0.001(5) 0.037(5) -0.003(6)
C37 0.071(9) 0.042(6) 0.061(7) 0.008(6) 0.039(7) 0.008(6)
C38 0.077(8) 0.053(7) 0.053(6) 0.004(5) 0.024(6) 0.024(6)
C39 0.124(14) 0.067(9) 0.104(12) -0.019(9) 0.059(10) 0.025(9)
C40 0.074(6) 0.102(7) 0.089(6) 0.007(5) 0.043(5) 0.031(6)
C41 0.079(6) 0.113(7) 0.094(7) 0.013(5) 0.040(5) 0.026(6)
C42 0.082(6) 0.125(8) 0.099(7) 0.016(6) 0.041(5) 0.022(6)
C43 0.083(6) 0.132(8) 0.101(7) 0.010(6) 0.044(6) 0.028(6)
C44 0.083(6) 0.124(8) 0.106(7) 0.010(6) 0.046(5) 0.040(6)
C45 0.081(6) 0.110(7) 0.103(7) 0.011(6) 0.046(5) 0.039(6)
C46 0.041(7) 0.089(10) 0.047(6) 0.028(7) 0.004(5) -0.008(7)
C47 0.106(9) 0.121(9) 0.103(8) 0.007(7) 0.055(7) 0.003(7)
C48 0.092(12) 0.135(14) 0.100(12) 0.025(11) 0.033(10) 0.023(11)
C49 0.136(7) 0.152(7) 0.149(7) -0.004(6) 0.053(6) -0.023(6)
C50 0.141(7) 0.150(7) 0.153(7) -0.006(6) 0.049(6) -0.025(6)
C51 0.150(7) 0.156(7) 0.161(7) -0.011(6) 0.050(6) -0.025(6)
C52 0.152(7) 0.164(7) 0.169(7) -0.015(6) 0.054(6) -0.026(6)
C53 0.152(7) 0.166(8) 0.170(7) -0.016(6) 0.056(6) -0.026(6)
C54 0.145(7) 0.165(7) 0.161(7) -0.013(6) 0.058(6) -0.023(6)
C55 0.051(7) 0.060(7) 0.050(6) -0.014(5) 0.027(6) -0.008(6)
C56 0.076(7) 0.055(6) 0.103(7) -0.009(6) 0.029(6) -0.021(6)
C57 0.082(10) 0.090(11) 0.118(11) -0.036(9) 0.039(9) -0.034(8)
C58 0.119(6) 0.108(6) 0.114(6) 0.006(5) 0.048(5) -0.007(5)
C59 0.134(7) 0.120(6) 0.124(6) 0.014(6) 0.045(5) -0.003(6)
C60 0.138(7) 0.130(7) 0.129(6) 0.016(6) 0.049(5) -0.006(6)
C61 0.135(7) 0.136(7) 0.130(6) 0.012(6) 0.054(6) -0.009(6)
C62 0.125(7) 0.130(7) 0.125(6) 0.005(6) 0.057(5) -0.006(6)
C63 0.117(6) 0.119(6) 0.119(6) 0.005(6) 0.053(5) -0.005(5)
C64 0.051(7) 0.070(8) 0.043(6) 0.000(6) 0.019(5) 0.006(6)
C65 0.103(12) 0.089(11) 0.057(8) -0.020(8) 0.048(8) 0.014(9)
C66 0.134(16) 0.096(12) 0.070(9) 0.001(9) 0.061(10) 0.013(11)
C67 0.110(7) 0.110(7) 0.055(5) 0.008(5) 0.030(5) -0.015(6)
C68 0.110(6) 0.110(6) 0.065(5) 0.010(5) 0.037(5) -0.014(5)
C69 0.114(7) 0.122(7) 0.074(6) 0.017(5) 0.035(5) -0.010(6)
C70 0.121(7) 0.126(7) 0.073(6) 0.016(6) 0.024(5) -0.007(6)
C71 0.122(7) 0.123(7) 0.070(6) 0.007(6) 0.013(6) -0.009(6)
C72 0.117(7) 0.118(7) 0.065(6) 0.008(6) 0.014(5) -0.014(6)

loop_
_atom_type_symbol
_atom_type_description
_atom_type_scat_dispersion_real
_atom_type_scat_dispersion_imag
_atom_type_scat_source
C C 0.0033 0.0016 'International Tables Vol C Tables 4.2.6.8 and 6.1.1.4'
H H 0.0000 0.0000 'International Tables Vol C Tables 4.2.6.8 and 6.1.1.4'
Cu Cu 0.3201 1.2651 'International Tables Vol C Tables 4.2.6.8 and 6.1.1.4'
O O 0.0106 0.0060 'International Tables Vol C Tables 4.2.6.8 and 6.1.1.4'
P P 0.1023 0.0942 'International Tables Vol C Tables 4.2.6.8 and 6.1.1.4'
S S 0.1246 0.1234 'International Tables Vol C Tables 4.2.6.8 and 6.1.1.4'
N N 0.0061 0.0033 'International Tables Vol C Tables 4.2.6.8 and 6.1.1.4'

loop_
_geom_angle_atom_site_label_1
_geom_angle_atom_site_label_2
_geom_angle_atom_site_label_3
_geom_angle
_geom_angle_site_symmetry_1
_geom_angle_site_symmetry_3
_geom_angle_publ_flag
O26 Cu1 O25 175.3(2) . . ?
O26 Cu1 O49 90.7(3) . . ?
O25 Cu1 O49 93.0(2) . . ?
O26 Cu1 O4 97.5(3) . . ?
O25 Cu1 O4 79.1(2) . . ?
O49 Cu1 O4 169.8(3) . . ?
O26 Cu1 O1 98.0(2) . . ?
O25 Cu1 O1 78.9(2) . . ?
O49 Cu1 O1 92.7(2) . . ?
O4 Cu1 O1 92.2(2) . . ?
O26 Cu1 O45 92.9(3) . . ?
O25 Cu1 O45 90.2(2) . . ?
O49 Cu1 O45 86.6(3) . . ?
O4 Cu1 O45 87.0(2) . . ?
O1 Cu1 O45 169.1(2) . . ?
O26 Cu1 Cu2 138.18(19) . . ?
O25 Cu1 Cu2 39.22(17) . . ?
O49 Cu1 Cu2 87.98(18) . . ?
O4 Cu1 Cu2 89.91(17) . . ?
O1 Cu1 Cu2 40.40(15) . . ?
O45 Cu1 Cu2 128.69(18) . . ?
O27 Cu2 O25 173.7(3) . . ?
O27 Cu2 O1 92.7(3) . . ?
O25 Cu2 O1 82.7(2) . . ?
O27 Cu2 O1W 93.1(3) . . ?
O25 Cu2 O1W 90.9(3) . . ?
O1 Cu2 O1W 170.1(3) . . ?
O27 Cu2 O7 104.8(2) . . ?
O25 Cu2 O7 80.1(2) . . ?
O1 Cu2 O7 97.1(2) . . ?
O1W Cu2 O7 89.2(3) . . ?
O27 Cu2 Cu1 136.1(2) . . ?
O25 Cu2 Cu1 38.56(18) . . ?
O1 Cu2 Cu1 44.92(17) . . ?
O1W Cu2 Cu1 127.3(2) . . ?
O7 Cu2 Cu1 93.41(16) . . ?
O28 Cu3 O25 174.7(3) . . ?
O28 Cu3 O4 93.3(3) . . ?
O25 Cu3 O4 81.7(3) . . ?
O28 Cu3 O2W 91.8(3) . . ?
O25 Cu3 O2W 92.9(3) . . ?
O4 Cu3 O2W 170.0(3) . . ?
O28 Cu3 O7 101.3(2) . . ?
O25 Cu3 O7 81.4(2) . . ?
O4 Cu3 O7 98.8(2) . . ?
O2W Cu3 O7 88.6(3) . . ?
O26 Cu4 O29 179.4(3) . . ?
O26 Cu4 O64 87.3(3) . 4_647 ?
O29 Cu4 O64 93.2(2) . 4_647 ?
O26 Cu4 O5 96.8(3) . . ?
O29 Cu4 O5 82.6(2) . . ?
O64 Cu4 O5 129.3(3) 4_647 . ?
O26 Cu4 O2 97.3(3) . . ?
O29 Cu4 O2 82.7(2) . . ?
O64 Cu4 O2 127.5(3) 4_647 . ?
O5 Cu4 O2 102.2(2) . . ?
O30 Cu5 O29 171.6(3) . . ?
O30 Cu5 O53 96.4(3) . . ?
O29 Cu5 O53 88.7(2) . . ?
O30 Cu5 O10 93.4(3) . . ?
O29 Cu5 O10 79.8(2) . . ?
O53 Cu5 O10 160.0(3) . . ?
O30 Cu5 O5 106.0(2) . . ?
O29 Cu5 O5 79.7(2) . . ?
O53 Cu5 O5 98.3(3) . . ?
O10 Cu5 O5 95.7(2) . . ?
O30 Cu5 Cu6 132.9(2) . . ?
O29 Cu5 Cu6 39.37(16) . . ?
O53 Cu5 Cu6 122.88(19) . . ?
O10 Cu5 Cu6 41.52(17) . . ?
O5 Cu5 Cu6 93.85(16) . . ?
O31 Cu6 O29 174.5(3) . . ?
O31 Cu6 O10 93.8(2) . . ?
O29 Cu6 O10 80.7(2) . . ?
O31 Cu6 O3W 93.6(3) . . ?
O29 Cu6 O3W 91.6(3) . . ?
O10 Cu6 O3W 166.3(3) . . ?
O31 Cu6 O2 104.7(2) . . ?
O29 Cu6 O2 77.0(2) . . ?
O10 Cu6 O2 96.1(2) . . ?
O3W Cu6 O2 93.2(3) . . ?
O31 Cu6 Cu5 134.45(18) . . ?
O29 Cu6 Cu5 40.02(17) . . ?
O10 Cu6 Cu5 41.82(16) . . ?
O3W Cu6 Cu5 127.8(2) . . ?
O2 Cu6 Cu5 92.42(16) . . ?
O27 Cu7 O32 175.0(3) . . ?
O27 Cu7 O3 93.6(3) . . ?
O32 Cu7 O3 83.8(2) . . ?
O27 Cu7 O57 94.7(3) . . ?
O32 Cu7 O57 88.9(3) . . ?
O3 Cu7 O57 163.6(3) . . ?
O27 Cu7 O8 99.7(2) . . ?
O32 Cu7 O8 76.6(2) . . ?
O3 Cu7 O8 98.7(2) . . ?
O57 Cu7 O8 93.8(2) . . ?
O27 Cu7 O4W 87.7(3) . . ?
O32 Cu7 O4W 96.1(2) . . ?
O3 Cu7 O4W 81.8(2) . . ?
O57 Cu7 O4W 84.5(2) . . ?
O8 Cu7 O4W 172.5(2) . . ?
O31 Cu8 O32 178.8(2) . . ?
O31 Cu8 O11 93.7(2) . . ?
O32 Cu8 O11 85.2(2) . . ?
O31 Cu8 O55 89.0(3) . 4_657 ?
O32 Cu8 O55 92.2(3) . 4_657 ?
O11 Cu8 O55 163.9(3) . 4_657 ?
O31 Cu8 O3 102.6(2) . . ?
O32 Cu8 O3 77.2(2) . . ?
O11 Cu8 O3 98.2(2) . . ?
O55 Cu8 O3 96.7(3) 4_657 . ?
O33 Cu9 O32 175.3(3) . . ?
O33 Cu9 O8 94.2(2) . . ?
O32 Cu9 O8 84.3(2) . . ?
O33 Cu9 O61 93.4(3) . . ?
O32 Cu9 O61 89.2(3) . . ?
O8 Cu9 O61 163.2(3) . . ?
O33 Cu9 O11 100.4(2) . . ?
O32 Cu9 O11 75.3(2) . . ?
O8 Cu9 O11 94.0(2) . . ?
O61 Cu9 O11 99.3(2) . . ?
O28 Cu10 O34 176.7(3) . . ?
O28 Cu10 O65 90.2(3) . . ?
O34 Cu10 O65 92.7(2) . . ?
O28 Cu10 O6 93.1(3) . . ?
O34 Cu10 O6 83.9(2) . . ?
O65 Cu10 O6 175.5(3) . . ?
O28 Cu10 O9 105.2(2) . . ?
O34 Cu10 O9 76.3(2) . . ?
O65 Cu10 O9 92.7(2) . . ?
O6 Cu10 O9 89.4(2) . . ?
O30 Cu11 O11W 92.0(4) . . ?
O30 Cu11 O34 178.1(3) . . ?
O11W Cu11 O34 88.9(4) . . ?
O30 Cu11 O12 92.7(3) . . ?
O11W Cu11 O12 145.2(5) . . ?
O34 Cu11 O12 85.6(2) . . ?
O30 Cu11 O67 89.3(4) . . ?
O34 Cu11 O67 92.4(3) . . ?
O12 Cu11 O67 175.6(4) . . ?
O30 Cu11 O6 102.1(2) . . ?
O11W Cu11 O6 112.1(5) . . ?
O34 Cu11 O6 79.0(2) . . ?
O12 Cu11 O6 100.6(3) . . ?
O67 Cu11 O6 82.8(4) . . ?
O33 Cu12 O9 91.7(3) . . ?
O33 Cu12 O5W 93.2(3) . . ?
O9 Cu12 O5W 173.7(3) . . ?
O33 Cu12 O34 174.1(3) . . ?
O9 Cu12 O34 82.4(2) . . ?
O5W Cu12 O34 92.7(3) . . ?
O33 Cu12 O12 106.6(2) . . ?
O9 Cu12 O12 91.9(2) . . ?
O5W Cu12 O12 90.6(3) . . ?
O34 Cu12 O12 73.3(2) . . ?
O36 Cu13 O35 173.9(3) . . ?
O36 Cu13 O13 98.9(3) . . ?
O35 Cu13 O13 77.9(3) . . ?
O36 Cu13 O46 90.3(3) . . ?
O35 Cu13 O46 93.4(3) . . ?
O13 Cu13 O46 169.5(3) . . ?
O36 Cu13 O16 95.9(3) . . ?
O35 Cu13 O16 79.2(3) . . ?
O13 Cu13 O16 92.0(3) . . ?
O46 Cu13 O16 92.1(3) . . ?
O36 Cu13 O50 92.4(3) . . ?
O35 Cu13 O50 92.6(3) . . ?
O13 Cu13 O50 87.5(3) . . ?
O46 Cu13 O50 87.0(3) . . ?
O16 Cu13 O50 171.7(3) . . ?
O37 Cu14 O35 174.7(3) . . ?
O37 Cu14 O13 93.3(4) . . ?
O35 Cu14 O13 81.7(3) . . ?
O37 Cu14 O6W 96.8(4) . . ?
O35 Cu14 O6W 88.0(4) . . ?
O13 Cu14 O6W 168.9(4) . . ?
O37 Cu14 O19 102.2(3) . . ?
O35 Cu14 O19 80.3(3) . . ?
O13 Cu14 O19 96.4(3) . . ?
O6W Cu14 O19 85.8(3) . . ?
O38 Cu15 O35 176.0(3) . . ?
O38 Cu15 O16 93.3(3) . . ?
O35 Cu15 O16 83.0(3) . . ?
O38 Cu15 O7W 94.0(3) . . ?
O35 Cu15 O7W 89.5(3) . . ?
O16 Cu15 O7W 170.8(3) . . ?
O38 Cu15 O19 102.2(3) . . ?
O35 Cu15 O19 79.8(3) . . ?
O16 Cu15 O19 96.4(3) . . ?
O7W Cu15 O19 87.3(3) . . ?
O36 Cu16 O39 177.4(3) . . ?
O36 Cu16 O85' 89.5(6) . 4_656 ?
O39 Cu16 O85' 88.3(6) . 4_656 ?
O36 Cu16 O17 98.5(3) . . ?
O39 Cu16 O17 84.1(3) . . ?
O85' Cu16 O17 153.0(6) 4_656 . ?
O36 Cu16 O14 96.7(3) . . ?
O39 Cu16 O14 82.4(3) . . ?
O85' Cu16 O14 99.9(7) 4_656 . ?
O17 Cu16 O14 104.6(3) . . ?
O36 Cu16 O85 90.5(4) . 4_656 ?
O39 Cu16 O85 89.4(4) . 4_656 ?
O17 Cu16 O85 96.2(5) . 4_656 ?
O14 Cu16 O85 156.6(4) . 4_656 ?
O40 Cu17 O39 174.3(3) . . ?
O40 Cu17 O70 95.9(4) . . ?
O39 Cu17 O70 87.3(4) . . ?
O40 Cu17 O22 94.8(3) . . ?
O39 Cu17 O22 80.4(3) . . ?
O70 Cu17 O22 154.7(3) . . ?
O40 Cu17 O14 102.3(3) . . ?
O39 Cu17 O14 81.5(3) . . ?
O70 Cu17 O14 103.0(4) . . ?
O22 Cu17 O14 97.0(3) . . ?
O40 Cu17 Cu18 134.5(3) . . ?
O39 Cu17 Cu18 40.2(2) . . ?
O70 Cu17 Cu18 120.4(3) . . ?
O22 Cu17 Cu18 41.2(2) . . ?
O14 Cu17 Cu18 95.5(2) . . ?
O41 Cu18 O39 174.3(3) . . ?
O41 Cu18 O22 93.3(3) . . ?
O39 Cu18 O22 81.0(3) . . ?
O41 Cu18 O8W 93.7(3) . . ?
O39 Cu18 O8W 91.8(3) . . ?
O22 Cu18 O8W 164.5(3) . . ?
O41 Cu18 O17 103.3(3) . . ?
O39 Cu18 O17 77.5(3) . . ?
O22 Cu18 O17 97.4(3) . . ?
O8W Cu18 O17 94.4(3) . . ?
O41 Cu18 Cu17 135.0(2) . . ?
O39 Cu18 Cu17 39.4(2) . . ?
O22 Cu18 Cu17 42.6(2) . . ?
O8W Cu18 Cu17 127.0(3) . . ?
O17 Cu18 Cu17 92.9(2) . . ?
O37 Cu19 O15 92.1(4) . . ?
O37 Cu19 O42 175.4(4) . . ?
O15 Cu19 O42 83.3(3) . . ?
O37 Cu19 O77 94.6(4) . . ?
O15 Cu19 O77 170.2(4) . . ?
O42 Cu19 O77 89.9(4) . . ?
O37 Cu19 O20 103.0(3) . . ?
O15 Cu19 O20 94.1(3) . . ?
O42 Cu19 O20 77.2(3) . . ?
O77 Cu19 O20 91.3(3) . . ?
O40 Cu20 O42 178.8(3) . . ?
O40 Cu20 O23 95.1(3) . . ?
O42 Cu20 O23 84.0(3) . . ?
O40 Cu20 O74 83.6(4) . . ?
O42 Cu20 O74 97.3(4) . . ?
O23 Cu20 O74 177.6(5) . . ?
O40 Cu20 O15 101.6(3) . . ?
O42 Cu20 O15 77.7(3) . . ?
O23 Cu20 O15 97.2(3) . . ?
O74 Cu20 O15 85.0(5) . . ?
O43 Cu21 O20 92.7(4) . . ?
O43 Cu21 O9W 94.7(5) . . ?
O20 Cu21 O9W 171.7(5) . . ?
O43 Cu21 O42 175.2(3) . . ?
O20 Cu21 O42 83.5(3) . . ?
O9W Cu21 O42 89.2(5) . . ?
O43 Cu21 O23 103.5(3) . . ?
O20 Cu21 O23 94.8(3) . . ?
O9W Cu21 O23 86.9(5) . . ?
O42 Cu21 O23 73.9(3) . . ?
O38 Cu22 O44 178.1(3) . . ?
O38 Cu22 O18 94.8(3) . . ?
O44 Cu22 O18 83.3(3) . . ?
O38 Cu22 O79 88.6(3) . . ?
O44 Cu22 O79 93.2(3) . . ?
O18 Cu22 O79 170.5(4) . . ?
O38 Cu22 O21 103.3(3) . . ?
O44 Cu22 O21 77.4(3) . . ?
O18 Cu22 O21 96.2(3) . . ?
O79 Cu22 O21 91.6(4) . . ?
O38 Cu22 O10W 87.9(3) . . ?
O44 Cu22 O10W 91.5(3) . . ?
O18 Cu22 O10W 82.4(4) . . ?
O79 Cu22 O10W 88.9(4) . . ?
O21 Cu22 O10W 168.9(3) . . ?
O41 Cu23 O44 177.5(3) . . ?
O41 Cu23 O24 92.1(3) . . ?
O44 Cu23 O24 86.0(3) . . ?
O41 Cu23 O73 93.4(3) . 4_646 ?
O44 Cu23 O73 88.9(3) . 4_646 ?
O24 Cu23 O73 163.8(3) . 4_646 ?
O41 Cu23 O18 102.5(3) . . ?
O44 Cu23 O18 76.3(3) . . ?
O24 Cu23 O18 97.5(3) . . ?
O73 Cu23 O18 96.2(4) 4_646 . ?
O43 Cu24 O21 94.0(3) . . ?
O43 Cu24 O44 176.2(3) . . ?
O21 Cu24 O44 83.2(3) . . ?
O43 Cu24 O83 92.6(5) . . ?
O21 Cu24 O83 166.7(7) . . ?
O44 Cu24 O83 90.7(5) . . ?
O43 Cu24 O83' 97.5(12) . . ?
O21 Cu24 O83' 166.1(15) . . ?
O44 Cu24 O83' 85.6(11) . . ?
O43 Cu24 O24 101.6(3) . . ?
O21 Cu24 O24 91.6(3) . . ?
O44 Cu24 O24 75.9(3) . . ?
O83 Cu24 O24 98.4(5) . . ?
O83' Cu24 O24 93.7(12) . . ?
O2 P1 O3 113.3(3) . . ?
O2 P1 O1 112.2(4) . . ?
O3 P1 O1 112.2(3) . . ?
O2 P1 C1 105.3(4) . . ?
O3 P1 C1 106.0(4) . . ?
O1 P1 C1 107.1(4) . . ?
O6 P2 O5 111.8(3) . . ?
O6 P2 O4 113.3(4) . . ?
O5 P2 O4 112.3(4) . . ?
O6 P2 C10 106.3(4) . . ?
O5 P2 C10 105.5(4) . . ?
O4 P2 C10 107.0(4) . . ?
O7 P3 O8 113.6(3) . . ?
O7 P3 O9 113.0(3) . . ?
O8 P3 O9 111.5(3) . . ?
O7 P3 C19 105.0(4) . . ?
O8 P3 C19 106.9(4) . . ?
O9 P3 C19 106.0(4) . . ?
O11 P4 O12 113.2(3) . . ?
O11 P4 O10 112.0(3) . . ?
O12 P4 O10 111.6(3) . . ?
O11 P4 C28 107.7(4) . . ?
O12 P4 C28 104.6(4) . . ?
O10 P4 C28 107.1(4) . . ?
O14 P5 O15 114.4(4) . . ?
O14 P5 O13 112.4(5) . . ?
O15 P5 O13 110.8(5) . . ?
O14 P5 C37 105.0(6) . . ?
O15 P5 C37 107.2(6) . . ?
O13 P5 C37 106.2(5) . . ?
O17 P6 O18 112.4(4) . . ?
O17 P6 O16 113.5(5) . . ?
O18 P6 O16 113.3(4) . . ?
O17 P6 C46 103.3(6) . . ?
O18 P6 C46 105.3(6) . . ?
O16 P6 C46 108.1(5) . . ?
O19 P7 O20 114.5(5) . . ?
O19 P7 O21 112.7(4) . . ?
O20 P7 O21 111.1(5) . . ?
O19 P7 C55 105.8(5) . . ?
O20 P7 C55 105.6(5) . . ?
O21 P7 C55 106.4(5) . . ?
O24 P8 O23 113.1(5) . . ?
O24 P8 O22 111.2(4) . . ?
O23 P8 O22 113.1(5) . . ?
O24 P8 C64 107.3(5) . . ?
O23 P8 C64 104.3(5) . . ?
O22 P8 C64 107.3(6) . . ?
O47 S1 O48 110.6(6) . . ?
O47 S1 O46 108.9(5) . . ?
O48 S1 O46 111.1(4) . . ?
O47 S1 O45 109.7(4) . . ?
O48 S1 O45 107.8(5) . . ?
O46 S1 O45 108.7(4) . . ?
O52 S2 O51 113.3(5) . . ?
O52 S2 O50 108.4(5) . . ?
O51 S2 O50 109.0(4) . . ?
O52 S2 O49 109.8(4) . . ?
O51 S2 O49 105.7(5) . . ?
O50 S2 O49 110.7(4) . . ?
O54 S3 O55 112.0(6) . . ?
O54 S3 O56 110.4(6) . . ?
O55 S3 O56 105.3(5) . . ?
O54 S3 O53 111.2(5) . . ?
O55 S3 O53 108.7(4) . . ?
O56 S3 O53 109.0(4) . . ?
O60 S4 O58 112.7(5) . . ?
O60 S4 O57 107.7(4) . . ?
O58 S4 O57 109.3(5) . . ?
O60 S4 O59 109.5(5) . . ?
O58 S4 O59 106.9(6) . . ?
O57 S4 O59 110.7(4) . . ?
O63 S5 O61 109.4(5) . . ?
O63 S5 O64 110.7(5) . . ?
O61 S5 O64 107.0(4) . . ?
O63 S5 O62 111.1(5) . . ?
O61 S5 O62 108.7(4) . . ?
O64 S5 O62 109.8(5) . . ?
O71 S8 O70 110.0(7) . . ?
O71 S8 O73 110.3(8) . . ?
O70 S8 O73 107.5(5) . . ?
O71 S8 O72 115.5(10) . . ?
O70 S8 O72 103.8(8) . . ?
O73 S8 O72 109.2(8) . . ?
O82 S11 O81 110.2(6) . . ?
O82 S11 O80 108.2(5) . . ?
O81 S11 O80 111.8(6) . . ?
O82 S11 O79 109.7(6) . . ?
O81 S11 O79 106.2(6) . . ?
O80 S11 O79 110.6(5) . . ?
P1 O1 Cu2 133.7(4) . . ?
P1 O1 Cu1 131.2(4) . . ?
Cu2 O1 Cu1 94.7(2) . . ?
P1 O2 Cu4 134.6(4) . . ?
P1 O2 Cu6 130.9(4) . . ?
Cu4 O2 Cu6 91.4(2) . . ?
P1 O3 Cu7 131.3(4) . . ?
P1 O3 Cu8 134.8(3) . . ?
Cu7 O3 Cu8 92.5(2) . . ?
P2 O4 Cu3 131.3(4) . . ?
P2 O4 Cu1 132.9(4) . . ?
Cu3 O4 Cu1 95.6(2) . . ?
P2 O5 Cu4 135.1(4) . . ?
P2 O5 Cu5 130.5(3) . . ?
Cu4 O5 Cu5 92.8(2) . . ?
P2 O6 Cu10 132.1(4) . . ?
P2 O6 Cu11 134.6(4) . . ?
Cu10 O6 Cu11 93.2(2) . . ?
P3 O7 Cu3 135.0(4) . . ?
P3 O7 Cu2 130.2(3) . . ?
Cu3 O7 Cu2 91.3(2) . . ?
P3 O8 Cu9 129.3(4) . . ?
P3 O8 Cu7 136.1(3) . . ?
Cu9 O8 Cu7 93.8(2) . . ?
P3 O9 Cu12 133.2(3) . . ?
P3 O9 Cu10 128.2(3) . . ?
Cu12 O9 Cu10 95.9(2) . . ?
P4 O10 Cu6 129.3(3) . . ?
P4 O10 Cu5 133.3(4) . . ?
Cu6 O10 Cu5 96.7(2) . . ?
P4 O11 Cu8 129.8(4) . . ?
P4 O11 Cu9 139.3(3) . . ?
Cu8 O11 Cu9 90.9(2) . . ?
P4 O12 Cu11 133.7(4) . . ?
P4 O12 Cu12 127.1(3) . . ?
Cu11 O12 Cu12 93.2(2) . . ?
P5 O13 Cu14 132.1(5) . . ?
P5 O13 Cu13 131.8(5) . . ?
Cu14 O13 Cu13 96.1(3) . . ?
P5 O14 Cu16 134.6(5) . . ?
P5 O14 Cu17 132.2(5) . . ?
Cu16 O14 Cu17 91.4(3) . . ?
P5 O15 Cu19 135.0(5) . . ?
P5 O15 Cu20 130.5(5) . . ?
Cu19 O15 Cu20 94.4(4) . . ?
P6 O16 Cu15 132.7(5) . . ?
P6 O16 Cu13 132.9(5) . . ?
Cu15 O16 Cu13 94.2(3) . . ?
P6 O17 Cu16 131.9(5) . . ?
P6 O17 Cu18 132.0(4) . . ?
Cu16 O17 Cu18 91.1(3) . . ?
P6 O18 Cu22 130.5(5) . . ?
P6 O18 Cu23 134.7(5) . . ?
Cu22 O18 Cu23 93.8(3) . . ?
P7 O19 Cu14 133.3(5) . . ?
P7 O19 Cu15 133.2(4) . . ?
Cu14 O19 Cu15 91.4(3) . . ?
P7 O20 Cu21 133.5(5) . . ?
P7 O20 Cu19 131.7(5) . . ?
Cu21 O20 Cu19 94.6(3) . . ?
P7 O21 Cu24 132.3(5) . . ?
P7 O21 Cu22 132.5(4) . . ?
Cu24 O21 Cu22 94.9(3) . . ?
P8 O22 Cu18 131.8(5) . . ?
P8 O22 Cu17 131.7(4) . . ?
Cu18 O22 Cu17 96.3(3) . . ?
P8 O23 Cu20 133.3(6) . . ?
P8 O23 Cu21 131.7(5) . . ?
Cu20 O23 Cu21 93.9(3) . . ?
P8 O24 Cu23 133.7(5) . . ?
P8 O24 Cu24 134.5(4) . . ?
Cu23 O24 Cu24 91.4(3) . . ?
Cu1 O25 Cu2 102.2(3) . . ?
Cu1 O25 Cu3 102.6(3) . . ?
Cu2 O25 Cu3 107.1(3) . . ?
Cu1 O25 H25B 114.6 . . ?
Cu2 O25 H25B 114.5 . . ?
Cu3 O25 H25B 114.5 . . ?
Cu4 O26 Cu1 122.9(3) . . ?
Cu4 O26 H26B 118.5 . . ?
Cu1 O26 H26B 118.6 . . ?
Cu2 O27 Cu7 122.3(3) . . ?
Cu2 O27 H27B 118.9 . . ?
Cu7 O27 H27B 118.8 . . ?
Cu3 O28 Cu10 121.6(3) . . ?
Cu3 O28 H28C 119.2 . . ?
Cu10 O28 H28C 119.2 . . ?
Cu6 O29 Cu4 108.9(3) . . ?
Cu6 O29 Cu5 100.6(3) . . ?
Cu4 O29 Cu5 104.7(3) . . ?
Cu6 O29 H29B 113.8 . . ?
Cu4 O29 H29B 113.9 . . ?
Cu5 O29 H29B 113.8 . . ?
Cu5 O30 Cu11 119.8(3) . . ?
Cu5 O30 H30D 120.1 . . ?
Cu11 O30 H30D 120.1 . . ?
Cu8 O31 Cu6 121.0(3) . . ?
Cu8 O31 H31A 119.4 . . ?
Cu6 O31 H31A 119.5 . . ?
Cu8 O32 Cu9 107.8(3) . . ?
Cu8 O32 Cu7 106.3(3) . . ?
Cu9 O32 Cu7 103.8(3) . . ?
Cu8 O32 H32B 112.8 . . ?
Cu9 O32 H32B 112.8 . . ?
Cu7 O32 H32B 112.7 . . ?
Cu9 O33 Cu12 121.4(3) . . ?
Cu9 O33 H33B 105.9 . . ?
Cu12 O33 H33B 128.4 . . ?
Cu11 O34 Cu10 103.0(3) . . ?
Cu11 O34 Cu12 107.8(3) . . ?
Cu10 O34 Cu12 102.2(3) . . ?
Cu11 O34 H34B 114.2 . . ?
Cu10 O34 H34B 114.2 . . ?
Cu12 O34 H34B 114.2 . . ?
Cu13 O35 Cu14 103.0(3) . . ?
Cu13 O35 Cu15 102.0(3) . . ?
Cu14 O35 Cu15 108.5(3) . . ?
Cu13 O35 H35B 114.0 . . ?
Cu14 O35 H35B 114.0 . . ?
Cu15 O35 H35B 114.0 . . ?
Cu16 O36 Cu13 123.4(4) . . ?
Cu16 O36 H36B 118.3 . . ?
Cu13 O36 H36B 118.3 . . ?
Cu19 O37 Cu14 122.5(4) . . ?
Cu19 O37 H37C 118.8 . . ?
Cu14 O37 H37C 118.7 . . ?
Cu15 O38 Cu22 120.5(4) . . ?
Cu15 O38 H38B 119.7 . . ?
Cu22 O38 H38B 119.8 . . ?
Cu17 O39 Cu16 104.6(3) . . ?
Cu17 O39 Cu18 100.4(3) . . ?
Cu16 O39 Cu18 107.3(3) . . ?
Cu17 O39 H39D 114.4 . . ?
Cu16 O39 H39D 114.4 . . ?
Cu18 O39 H39D 114.4 . . ?
Cu17 O40 Cu20 121.4(4) . . ?
Cu17 O40 H40A 119.2 . . ?
Cu20 O40 H40A 119.4 . . ?
Cu23 O41 Cu18 122.7(4) . . ?
Cu23 O41 H41B 118.7 . . ?
Cu18 O41 H41B 118.6 . . ?
Cu20 O42 Cu19 103.7(4) . . ?
Cu20 O42 Cu21 108.1(4) . . ?
Cu19 O42 Cu21 103.3(4) . . ?
Cu20 O42 H42B 113.6 . . ?
Cu19 O42 H42B 113.6 . . ?
Cu21 O42 H42B 113.6 . . ?
Cu24 O43 Cu21 122.7(4) . . ?
Cu24 O43 H43B 118.6 . . ?
Cu21 O43 H43B 118.7 . . ?
Cu23 O44 Cu22 106.5(3) . . ?
Cu23 O44 Cu24 106.0(3) . . ?
Cu22 O44 Cu24 102.6(3) . . ?
Cu23 O44 H44B 113.6 . . ?
Cu22 O44 H44B 113.6 . . ?
Cu24 O44 H44B 113.6 . . ?
S1 O45 Cu1 128.0(4) . . ?
S1 O46 Cu13 124.8(4) . . ?
S2 O49 Cu1 127.4(4) . . ?
S2 O50 Cu13 126.7(5) . . ?
S3 O53 Cu5 133.6(4) . . ?
S3 O55 Cu8 133.0(4) . 4_647 ?
S4 O57 Cu7 133.7(4) . . ?
S5 O61 Cu9 132.0(4) . . ?
S5 O64 Cu4 135.9(4) . 4_657 ?
O66 S6 O66 112.9(5) 2_757 . ?
O66 S6 O65 110.2(3) 2_757 . ?
O66 S6 O65 107.4(3) . . ?
O66 S6 O65 107.4(3) 2_757 2_757 ?
O66 S6 O65 110.2(3) . 2_757 ?
O65 S6 O65 108.7(5) . 2_757 ?
S6 O65 Cu10 127.3(4) . . ?
O68 S7 S7 64.7(4) 2_757 2_757 ?
O68 S7 O67 128.8(7) 2_757 . ?
S7 S7 O67 166.3(7) 2_757 . ?
O68 S7 O68 97.2(7) 2_757 . ?
S7 S7 O68 55.8(4) 2_757 . ?
O67 S7 O68 115.1(7) . . ?
O68 S7 O69 101.6(5) 2_757 . ?
S7 S7 O69 61.7(2) 2_757 . ?
O67 S7 O69 112.6(5) . . ?
O68 S7 O69 95.9(4) . . ?
S7 O67 Cu11 130.8(7) . . ?
S7 O68 S7 59.5(4) 2_757 . ?
S7 O69 S7 56.5(5) . 2_757 ?
Cu11 O11W H11B 109.1 . . ?
Cu11 O11W H11D 109.4 . . ?
H11B O11W H11D 109.5 . . ?
S8 O70 Cu17 134.1(6) . . ?
S8 O73 Cu23 126.9(6) . 4_656 ?
S9 S9 O76 79.8(6) 2_656 . ?
S9 S9 O75 68.4(9) 2_656 . ?
O76 S9 O75 102.6(10) . . ?
S9 S9 O74 162.0(9) 2_656 . ?
O76 S9 O74 118.1(9) . . ?
O75 S9 O74 107.0(12) . . ?
S9 S9 O75 61.3(7) 2_656 2_656 ?
O76 S9 O75 125.7(10) . 2_656 ?
O75 S9 O75 30.3(12) . 2_656 ?
O74 S9 O75 105.4(10) . 2_656 ?
S9 S9 O76 54.1(4) 2_656 2_656 ?
O76 S9 O76 100.7(7) . 2_656 ?
O75 S9 O76 111.5(8) . 2_656 ?
O74 S9 O76 116.2(8) . 2_656 ?
O75 S9 O76 86.5(7) 2_656 2_656 ?
S9 O74 Cu20 124.2(9) . . ?
O75 O75 S9 80.9(16) 2_656 . ?
O75 O75 S9 68.8(13) 2_656 2_656 ?
S9 O75 S9 50.3(6) . 2_656 ?
S9 O76 S9 46.0(4) . 2_656 ?
O78 S10 O78 100.1(9) 2_656 . ?
O78 S10 O77 105.3(5) 2_656 2_656 ?
O78 S10 O77 113.0(6) . 2_656 ?
O78 S10 O77 113.0(6) 2_656 . ?
O78 S10 O77 105.3(5) . . ?
O77 S10 O77 118.8(9) 2_656 . ?
S10 O77 Cu19 121.0(6) . . ?
S11 O79 Cu22 137.7(6) . . ?
O83 S12 O86 111.4(8) . . ?
O83 S12 O85 109.6(13) . . ?
O86 S12 O85 110.2(7) . . ?
O83 S12 O84 109.3(8) . . ?
O86 S12 O84 107.2(11) . . ?
O85 S12 O84 109.0(7) . . ?
S12 O83 Cu24 136.6(16) . . ?
S12 O85 Cu16 131.6(9) . 4_646 ?
O83' S12' O84' 103.8(18) . . ?
O83' S12' O85' 110(3) . . ?
O84' S12' O85' 109.6(11) . . ?
O83' S12' O86' 118(2) . . ?
O84' S12' O86' 114.8(11) . . ?
O85' S12' O86' 100.7(13) . . ?
S12' O83' Cu24 131(4) . . ?
Cu2 O1W H1WA 109.4 . . ?
Cu2 O1W H1WB 109.1 . . ?
H1WA O1W H1WB 109.5 . . ?
Cu3 O2W H2WA 109.2 . . ?
Cu3 O2W H2WB 109.3 . . ?
H2WA O2W H2WB 109.5 . . ?
Cu6 O3W H3WA 109.1 . . ?
Cu6 O3W H3WB 109.4 . . ?
H3WA O3W H3WB 109.5 . . ?
Cu7 O4W H4WA 109.3 . . ?
Cu7 O4W H4WB 109.5 . . ?
H4WA O4W H4WB 109.5 . . ?
Cu12 O5W H5WA 109.3 . . ?
Cu12 O5W H5WB 109.2 . . ?
H5WA O5W H5WB 109.5 . . ?
Cu14 O6W H6WA 109.3 . . ?
Cu14 O6W H6WB 109.3 . . ?
H6WA O6W H6WB 109.5 . . ?
Cu15 O7W H7WA 109.2 . . ?
Cu15 O7W H7WB 109.3 . . ?
H7WA O7W H7WB 109.5 . . ?
Cu18 O8W H8WA 109.5 . . ?
Cu18 O8W H8WB 109.3 . . ?
H8WA O8W H8WB 109.4 . . ?
Cu21 O9W H9WA 108.8 . . ?
Cu21 O9W H9WB 109.8 . . ?
H9WA O9W H9WB 109.5 . . ?
Cu22 O10W H10D 109.1 . . ?
Cu22 O10W H10E 109.6 . . ?
H10D O10W H10E 109.5 . . ?
C1 N1 C2 114.0(7) . . ?
C1 N1 H1C 108.7 . . ?
C2 N1 H1C 108.7 . . ?
C1 N1 H1D 108.7 . . ?
C2 N1 H1D 108.7 . . ?
H1C N1 H1D 107.6 . . ?
C11 N2 C10 113.5(7) . . ?
C11 N2 H2B 108.9 . . ?
C10 N2 H2B 108.9 . . ?
C11 N2 H2C 108.9 . . ?
C10 N2 H2C 108.9 . . ?
H2B N2 H2C 107.7 . . ?
C19 N3 C20 115.6(8) . . ?
C19 N3 H3D 108.4 . . ?
C20 N3 H3D 108.4 . . ?
C19 N3 H3E 108.4 . . ?
C20 N3 H3E 108.4 . . ?
H3D N3 H3E 107.4 . . ?
C29 N4 C28 116.5(8) . . ?
C29 N4 H4A 108.2 . . ?
C28 N4 H4A 108.2 . . ?
C29 N4 H4B 108.2 . . ?
C28 N4 H4B 108.2 . . ?
H4A N4 H4B 107.3 . . ?
C37 N5 C38 116.2(10) . . ?
C37 N5 H5B 108.2 . . ?
C38 N5 H5B 108.2 . . ?
C37 N5 H5C 108.2 . . ?
C38 N5 H5C 108.2 . . ?
H5B N5 H5C 107.4 . . ?
C47 N6 C46 116.4(10) . . ?
C47 N6 H6B 108.2 . . ?
C46 N6 H6B 108.2 . . ?
C47 N6 H6C 108.2 . . ?
C46 N6 H6C 108.2 . . ?
H6B N6 H6C 107.3 . . ?
C56 N7 C55 117.5(12) . . ?
C56 N7 H7B 107.9 . . ?
C55 N7 H7B 107.9 . . ?
C56 N7 H7C 107.9 . . ?
C55 N7 H7C 107.9 . . ?
H7B N7 H7C 107.2 . . ?
C64 N8 C65 114.7(10) . . ?
C64 N8 H8B 108.6 . . ?
C65 N8 H8B 108.6 . . ?
C64 N8 H8C 108.6 . . ?
C65 N8 H8C 108.6 . . ?
H8B N8 H8C 107.6 . . ?
N1 C1 P1 112.3(6) . . ?
N1 C1 H1A 109.1 . . ?
P1 C1 H1A 109.1 . . ?
N1 C1 H1B 109.1 . . ?
P1 C1 H1B 109.1 . . ?
H1A C1 H1B 107.9 . . ?
C4 C2 N1 111.2(8) . . ?
C4 C2 C3 114.6(9) . . ?
N1 C2 C3 106.6(9) . . ?
C4 C2 H2A 108.1 . . ?
N1 C2 H2A 108.1 . . ?
C3 C2 H2A 108.1 . . ?
C2 C3 H3A 109.5 . . ?
C2 C3 H3B 109.5 . . ?
H3A C3 H3B 109.5 . . ?
C2 C3 H3C 109.5 . . ?
H3A C3 H3C 109.5 . . ?
H3B C3 H3C 109.5 . . ?
C5 C4 C9 120.0 . . ?
C5 C4 C2 121.4(7) . . ?
C9 C4 C2 118.6(7) . . ?
C6 C5 C4 120.0 . . ?
C6 C5 H5A 120.0 . . ?
C4 C5 H5A 120.0 . . ?
C5 C6 C7 120.0 . . ?
C5 C6 H6A 120.0 . . ?
C7 C6 H6A 120.0 . . ?
C8 C7 C6 120.0 . . ?
C8 C7 H7A 120.0 . . ?
C6 C7 H7A 120.0 . . ?
C9 C8 C7 120.0 . . ?
C9 C8 H8A 120.0 . . ?
C7 C8 H8A 120.0 . . ?
C8 C9 C4 120.0 . . ?
C8 C9 H9A 120.0 . . ?
C4 C9 H9A 120.0 . . ?
N2 C10 P2 112.5(6) . . ?
N2 C10 H10A 109.1 . . ?
P2 C10 H10A 109.1 . . ?
N2 C10 H10B 109.1 . . ?
P2 C10 H10B 109.1 . . ?
H10A C10 H10B 107.8 . . ?
N2 C11 C13 114.4(8) . . ?
N2 C11 C12 107.7(9) . . ?
C13 C11 C12 111.8(9) . . ?
N2 C11 H11A 107.5 . . ?
C13 C11 H11A 107.5 . . ?
C12 C11 H11A 107.5 . . ?
C11 C12 H12A 109.5 . . ?
C11 C12 H12B 109.5 . . ?
H12A C12 H12B 109.5 . . ?
C11 C12 H12C 109.5 . . ?
H12A C12 H12C 109.5 . . ?
H12B C12 H12C 109.5 . . ?
C18 C13 C14 116.3(10) . . ?
C18 C13 C11 122.5(8) . . ?
C14 C13 C11 120.8(8) . . ?
C15 C14 C13 122.6(11) . . ?
C15 C14 H14A 118.7 . . ?
C13 C14 H14A 118.7 . . ?
C14 C15 C16 119.8(11) . . ?
C14 C15 H15A 120.1 . . ?
C16 C15 H15A 120.1 . . ?
C17 C16 C15 118.8(12) . . ?
C17 C16 H16A 120.6 . . ?
C15 C16 H16A 120.6 . . ?
C16 C17 C18 120.2(11) . . ?
C16 C17 H17A 119.9 . . ?
C18 C17 H17A 119.9 . . ?
C13 C18 C17 122.0(10) . . ?
C13 C18 H18A 119.0 . . ?
C17 C18 H18A 119.0 . . ?
N3 C19 P3 112.2(6) . . ?
N3 C19 H19A 109.2 . . ?
P3 C19 H19A 109.2 . . ?
N3 C19 H19B 109.2 . . ?
P3 C19 H19B 109.2 . . ?
H19A C19 H19B 107.9 . . ?
C22 C20 N3 110.4(10) . . ?
C22 C20 C21 111.8(11) . . ?
N3 C20 C21 107.1(9) . . ?
C22 C20 H20A 109.2 . . ?
N3 C20 H20A 109.2 . . ?
C21 C20 H20A 109.2 . . ?
C20 C21 H21A 109.5 . . ?
C20 C21 H21B 109.5 . . ?
H21A C21 H21B 109.5 . . ?
C20 C21 H21C 109.5 . . ?
H21A C21 H21C 109.5 . . ?
H21B C21 H21C 109.5 . . ?
C23 C22 C27 120.0 . . ?
C23 C22 C20 120.5(9) . . ?
C27 C22 C20 119.5(9) . . ?
C24 C23 C22 120.0 . . ?
C24 C23 H23A 120.0 . . ?
C22 C23 H23A 120.0 . . ?
C23 C24 C25 120.0 . . ?
C23 C24 H24A 120.0 . . ?
C25 C24 H24A 120.0 . . ?
C24 C25 C26 120.0 . . ?
C24 C25 H25A 120.0 . . ?
C26 C25 H25A 120.0 . . ?
C27 C26 C25 120.0 . . ?
C27 C26 H26A 120.0 . . ?
C25 C26 H26A 120.0 . . ?
C26 C27 C22 120.0 . . ?
C26 C27 H27A 120.0 . . ?
C22 C27 H27A 120.0 . . ?
N4 C28 P4 113.3(6) . . ?
N4 C28 H28A 108.9 . . ?
P4 C28 H28A 108.9 . . ?
N4 C28 H28B 108.9 . . ?
P4 C28 H28B 108.9 . . ?
H28A C28 H28B 107.7 . . ?
C31 C29 N4 112.6(9) . . ?
C31 C29 C30 116.6(9) . . ?
N4 C29 C30 108.3(9) . . ?
C31 C29 H29A 106.2 . . ?
N4 C29 H29A 106.2 . . ?
C30 C29 H29A 106.2 . . ?
C29 C30 H30A 109.5 . . ?
C29 C30 H30B 109.5 . . ?
H30A C30 H30B 109.5 . . ?
C29 C30 H30C 109.5 . . ?
H30A C30 H30C 109.5 . . ?
H30B C30 H30C 109.5 . . ?
C32 C31 C36 120.0 . . ?
C32 C31 C29 119.4(7) . . ?
C36 C31 C29 120.5(7) . . ?
C31 C32 C33 120.0 . . ?
C31 C32 H32A 120.0 . . ?
C33 C32 H32A 120.0 . . ?
C32 C33 C34 120.0 . . ?
C32 C33 H33A 120.0 . . ?
C34 C33 H33A 120.0 . . ?
C35 C34 C33 120.0 . . ?
C35 C34 H34A 120.0 . . ?
C33 C34 H34A 120.0 . . ?
C36 C35 C34 120.0 . . ?
C36 C35 H35A 120.0 . . ?
C34 C35 H35A 120.0 . . ?
C35 C36 C31 120.0 . . ?
C35 C36 H36A 120.0 . . ?
C31 C36 H36A 120.0 . . ?
N5 C37 P5 115.0(9) . . ?
N5 C37 H37A 108.5 . . ?
P5 C37 H37A 108.5 . . ?
N5 C37 H37B 108.5 . . ?
P5 C37 H37B 108.5 . . ?
H37A C37 H37B 107.5 . . ?
C40 C38 C39 115.0(12) . . ?
C40 C38 N5 114.9(10) . . ?
C39 C38 N5 106.5(11) . . ?
C40 C38 H38A 106.6 . . ?
C39 C38 H38A 106.6 . . ?
N5 C38 H38A 106.6 . . ?
C38 C39 H39A 109.5 . . ?
C38 C39 H39B 109.5 . . ?
H39A C39 H39B 109.5 . . ?
C38 C39 H39C 109.5 . . ?
H39A C39 H39C 109.5 . . ?
H39B C39 H39C 109.5 . . ?
C41 C40 C45 120.0 . . ?
C41 C40 C38 121.0(8) . . ?
C45 C40 C38 119.0(8) . . ?
C42 C41 C40 120.0 . . ?
C42 C41 H41A 120.0 . . ?
C40 C41 H41A 120.0 . . ?
C41 C42 C43 120.0 . . ?
C41 C42 H42A 120.0 . . ?
C43 C42 H42A 120.0 . . ?
C44 C43 C42 120.0 . . ?
C44 C43 H43A 120.0 . . ?
C42 C43 H43A 120.0 . . ?
C43 C44 C45 120.0 . . ?
C43 C44 H44A 120.0 . . ?
C45 C44 H44A 120.0 . . ?
C44 C45 C40 120.0 . . ?
C44 C45 H45A 120.0 . . ?
C40 C45 H45A 120.0 . . ?
N6 C46 P6 111.9(9) . . ?
N6 C46 H46A 109.2 . . ?
P6 C46 H46A 109.2 . . ?
N6 C46 H46B 109.2 . . ?
P6 C46 H46B 109.2 . . ?
H46A C46 H46B 107.9 . . ?
C49 C47 N6 113.4(10) . . ?
C49 C47 C48 112.0(11) . . ?
N6 C47 C48 106.8(12) . . ?
C49 C47 H47A 108.2 . . ?
N6 C47 H47A 108.2 . . ?
C48 C47 H47A 108.2 . . ?
C47 C48 H48A 109.5 . . ?
C47 C48 H48B 109.5 . . ?
H48A C48 H48B 109.5 . . ?
C47 C48 H48C 109.5 . . ?
H48A C48 H48C 109.5 . . ?
H48B C48 H48C 109.5 . . ?
C50 C49 C54 120.0 . . ?
C50 C49 C47 120.7(6) . . ?
C54 C49 C47 119.3(6) . . ?
C49 C50 C51 120.0 . . ?
C49 C50 H50A 120.0 . . ?
C51 C50 H50A 120.0 . . ?
C52 C51 C50 120.0 . . ?
C52 C51 H51A 120.0 . . ?
C50 C51 H51A 120.0 . . ?
C51 C52 C53 120.0 . . ?
C51 C52 H52A 120.0 . . ?
C53 C52 H52A 120.0 . . ?
C52 C53 C54 120.0 . . ?
C52 C53 H53A 120.0 . . ?
C54 C53 H53A 120.0 . . ?
C53 C54 C49 120.0 . . ?
C53 C54 H54A 120.0 . . ?
C49 C54 H54A 120.0 . . ?
N7 C55 P7 111.8(8) . . ?
N7 C55 H55A 109.3 . . ?
P7 C55 H55A 109.3 . . ?
N7 C55 H55B 109.3 . . ?
P7 C55 H55B 109.3 . . ?
H55A C55 H55B 107.9 . . ?
C58 C56 N7 108.5(13) . . ?
C58 C56 C57 111.3(13) . . ?
N7 C56 C57 109.5(13) . . ?
C58 C56 H56A 109.2 . . ?
N7 C56 H56A 109.2 . . ?
C57 C56 H56A 109.2 . . ?
C56 C57 H57A 109.5 . . ?
C56 C57 H57B 109.5 . . ?
H57A C57 H57B 109.5 . . ?
C56 C57 H57C 109.5 . . ?
H57A C57 H57C 109.5 . . ?
H57B C57 H57C 109.5 . . ?
C59 C58 C63 120.0 . . ?
C59 C58 C56 113.0(12) . . ?
C63 C58 C56 127.0(12) . . ?
C60 C59 C58 120.0 . . ?
C60 C59 H59A 120.0 . . ?
C58 C59 H59A 120.0 . . ?
C59 C60 C61 120.0 . . ?
C59 C60 H60A 120.0 . . ?
C61 C60 H60A 120.0 . . ?
C60 C61 C62 120.0 . . ?
C60 C61 H61A 120.0 . . ?
C62 C61 H61A 120.0 . . ?
C63 C62 C61 120.0 . . ?
C63 C62 H62A 120.0 . . ?
C61 C62 H62A 120.0 . . ?
C62 C63 C58 120.0 . . ?
C62 C63 H63A 120.0 . . ?
C58 C63 H63A 120.0 . . ?
N8 C64 P8 115.7(8) . . ?
N8 C64 H64A 108.4 . . ?
P8 C64 H64A 108.4 . . ?
N8 C64 H64B 108.4 . . ?
P8 C64 H64B 108.4 . . ?
H64A C64 H64B 107.4 . . ?
C67 C65 N8 111.5(10) . . ?
C67 C65 C66 116.1(13) . . ?
N8 C65 C66 105.8(12) . . ?
C67 C65 H65A 107.7 . . ?
N8 C65 H65A 107.7 . . ?
C66 C65 H65A 107.7 . . ?
C65 C66 H66A 109.5 . . ?
C65 C66 H66B 109.5 . . ?
H66A C66 H66B 109.5 . . ?
C65 C66 H66C 109.5 . . ?
H66A C66 H66C 109.5 . . ?
H66B C66 H66C 109.5 . . ?
C68 C67 C72 120.0 . . ?
C68 C67 C65 119.4(10) . . ?
C72 C67 C65 120.6(10) . . ?
C67 C68 C69 120.0 . . ?
C67 C68 H68A 120.0 . . ?
C69 C68 H68A 120.0 . . ?
C68 C69 C70 120.0 . . ?
C68 C69 H69A 120.0 . . ?
C70 C69 H69A 120.0 . . ?
C71 C70 C69 120.0 . . ?
C71 C70 H70A 120.0 . . ?
C69 C70 H70A 120.0 . . ?
C72 C71 C70 120.0 . . ?
C72 C71 H71A 120.0 . . ?
C70 C71 H71A 120.0 . . ?
C71 C72 C67 120.0 . . ?
C71 C72 H72A 120.0 . . ?
C67 C72 H72A 120.0 . . ?

loop_
_geom_bond_atom_site_label_1
_geom_bond_atom_site_label_2
_geom_bond_distance
_geom_bond_site_symmetry_2
_geom_bond_publ_flag
Cu1 O26 1.908(6) . ?
Cu1 O25 1.950(6) . ?
Cu1 O49 2.121(7) . ?
Cu1 O4 2.133(6) . ?
Cu1 O1 2.167(6) . ?
Cu1 O45 2.253(7) . ?
Cu1 Cu2 3.0583(14) . ?
Cu2 O27 1.887(6) . ?
Cu2 O25 1.979(6) . ?
Cu2 O1 1.989(6) . ?
Cu2 O1W 2.007(7) . ?
Cu2 O7 2.251(6) . ?
Cu3 O28 1.904(6) . ?
Cu3 O25 1.979(6) . ?
Cu3 O4 2.004(6) . ?
Cu3 O2W 2.044(7) . ?
Cu3 O7 2.199(6) . ?
Cu4 O26 1.896(6) . ?
Cu4 O29 1.955(6) . ?
Cu4 O64 2.044(7) 4_647 ?
Cu4 O5 2.088(6) . ?
Cu4 O2 2.089(6) . ?
Cu5 O30 1.896(6) . ?
Cu5 O29 1.963(6) . ?
Cu5 O53 1.978(6) . ?
Cu5 O10 2.015(5) . ?
Cu5 O5 2.197(6) . ?
Cu5 Cu6 3.0012(14) . ?
Cu6 O31 1.900(6) . ?
Cu6 O29 1.937(6) . ?
Cu6 O10 2.003(6) . ?
Cu6 O3W 2.006(7) . ?
Cu6 O2 2.328(6) . ?
Cu7 O27 1.904(6) . ?
Cu7 O32 1.967(6) . ?
Cu7 O3 2.004(6) . ?
Cu7 O57 2.028(7) . ?
Cu7 O8 2.253(6) . ?
Cu7 O4W 2.588(8) . ?
Cu8 O31 1.894(6) . ?
Cu8 O32 1.925(6) . ?
Cu8 O11 2.009(6) . ?
Cu8 O55 2.022(7) 4_657 ?
Cu8 O3 2.298(6) . ?
Cu9 O33 1.923(6) . ?
Cu9 O32 1.951(6) . ?
Cu9 O8 1.963(6) . ?
Cu9 O61 1.967(6) . ?
Cu9 O11 2.373(6) . ?
Cu10 O28 1.914(6) . ?
Cu10 O34 1.988(5) . ?
Cu10 O65 2.005(6) . ?
Cu10 O6 2.009(6) . ?
Cu10 O9 2.233(6) . ?
Cu11 O30 1.900(6) . ?
Cu11 O11W 1.954(11) . ?
Cu11 O34 1.955(6) . ?
Cu11 O12 1.972(6) . ?
Cu11 O67 1.982(11) . ?
Cu11 O6 2.233(6) . ?
Cu12 O33 1.951(6) . ?
Cu12 O9 1.953(6) . ?
Cu12 O5W 1.989(7) . ?
Cu12 O34 2.015(6) . ?
Cu12 O12 2.422(6) . ?
Cu13 O36 1.893(7) . ?
Cu13 O35 1.958(7) . ?
Cu13 O13 2.139(9) . ?
Cu13 O46 2.151(7) . ?
Cu13 O16 2.178(7) . ?
Cu13 O50 2.219(7) . ?
Cu14 O37 1.916(9) . ?
Cu14 O35 1.960(7) . ?
Cu14 O13 1.982(7) . ?
Cu14 O6W 2.030(9) . ?
Cu14 O19 2.237(7) . ?
Cu15 O38 1.916(7) . ?
Cu15 O35 1.985(7) . ?
Cu15 O16 2.002(7) . ?
Cu15 O7W 2.056(8) . ?
Cu15 O19 2.237(8) . ?
Cu16 O36 1.883(6) . ?
Cu16 O39 1.946(7) . ?
Cu16 O85' 2.06(2) 4_656 ?
Cu16 O17 2.089(8) . ?
Cu16 O14 2.129(8) . ?
Cu16 O85 2.176(13) 4_656 ?
Cu17 O40 1.882(8) . ?
Cu17 O39 1.941(7) . ?
Cu17 O70 1.996(9) . ?
Cu17 O22 2.045(8) . ?
Cu17 O14 2.169(7) . ?
Cu17 Cu18 3.0065(19) . ?
Cu18 O41 1.887(8) . ?
Cu18 O39 1.972(7) . ?
Cu18 O22 1.991(7) . ?
Cu18 O8W 1.999(8) . ?
Cu18 O17 2.324(7) . ?
Cu19 O37 1.893(9) . ?
Cu19 O15 1.967(8) . ?
Cu19 O42 1.967(8) . ?
Cu19 O77 2.074(9) . ?
Cu19 O20 2.252(8) . ?
Cu20 O40 1.915(9) . ?
Cu20 O42 1.941(9) . ?
Cu20 O23 1.993(8) . ?
Cu20 O74 2.070(14) . ?
Cu20 O15 2.214(8) . ?
Cu21 O43 1.922(9) . ?
Cu21 O20 1.969(8) . ?
Cu21 O9W 1.991(11) . ?
Cu21 O42 1.997(9) . ?
Cu21 O23 2.358(9) . ?
Cu22 O38 1.922(7) . ?
Cu22 O44 1.971(7) . ?
Cu22 O18 1.994(8) . ?
Cu22 O79 2.008(8) . ?
Cu22 O21 2.209(8) . ?
Cu22 O10W 2.508(11) . ?
Cu23 O41 1.869(8) . ?
Cu23 O44 1.947(7) . ?
Cu23 O24 1.997(8) . ?
Cu23 O73 2.027(9) 4_646 ?
Cu23 O18 2.297(8) . ?
Cu24 O43 1.890(8) . ?
Cu24 O21 1.966(7) . ?
Cu24 O44 1.977(7) . ?
Cu24 O83 2.03(2) . ?
Cu24 O83' 2.07(5) . ?
Cu24 O24 2.369(8) . ?
P1 O2 1.507(6) . ?
P1 O3 1.510(6) . ?
P1 O1 1.517(6) . ?
P1 C1 1.830(9) . ?
P2 O6 1.508(7) . ?
P2 O5 1.517(6) . ?
P2 O4 1.518(6) . ?
P2 C10 1.825(8) . ?
P3 O7 1.502(6) . ?
P3 O8 1.522(6) . ?
P3 O9 1.534(6) . ?
P3 C19 1.836(9) . ?
P4 O11 1.515(6) . ?
P4 O12 1.518(6) . ?
P4 O10 1.546(6) . ?
P4 C28 1.818(8) . ?
P5 O14 1.507(8) . ?
P5 O15 1.526(9) . ?
P5 O13 1.532(8) . ?
P5 C37 1.801(12) . ?
P6 O17 1.502(8) . ?
P6 O18 1.524(8) . ?
P6 O16 1.528(7) . ?
P6 C46 1.799(11) . ?
P7 O19 1.488(8) . ?
P7 O20 1.509(9) . ?
P7 O21 1.527(8) . ?
P7 C55 1.808(13) . ?
P8 O24 1.495(8) . ?
P8 O23 1.500(8) . ?
P8 O22 1.526(8) . ?
P8 C64 1.783(11) . ?
S1 O47 1.463(8) . ?
S1 O48 1.477(8) . ?
S1 O46 1.490(7) . ?
S1 O45 1.491(7) . ?
S2 O52 1.448(8) . ?
S2 O51 1.465(8) . ?
S2 O50 1.475(8) . ?
S2 O49 1.502(7) . ?
S3 O54 1.430(8) . ?
S3 O55 1.451(7) . ?
S3 O56 1.470(8) . ?
S3 O53 1.494(6) . ?
S4 O60 1.432(7) . ?
S4 O58 1.449(9) . ?
S4 O57 1.481(7) . ?
S4 O59 1.486(8) . ?
S5 O63 1.450(8) . ?
S5 O61 1.468(7) . ?
S5 O64 1.471(7) . ?
S5 O62 1.507(9) . ?
S8 O71 1.414(13) . ?
S8 O70 1.474(10) . ?
S8 O73 1.477(9) . ?
S8 O72 1.560(17) . ?
S11 O82 1.440(9) . ?
S11 O81 1.442(9) . ?
S11 O80 1.456(9) . ?
S11 O79 1.479(9) . ?
O25 H25B 0.8505 . ?
O26 H26B 0.8502 . ?
O27 H27B 0.8502 . ?
O28 H28C 0.8499 . ?
O29 H29B 0.8502 . ?
O30 H30D 0.8501 . ?
O31 H31A 0.8497 . ?
O32 H32B 0.8500 . ?
O33 H33B 0.8499 . ?
O34 H34B 0.8501 . ?
O35 H35B 0.8496 . ?
O36 H36B 0.8501 . ?
O37 H37C 0.8501 . ?
O38 H38B 0.8502 . ?
O39 H39D 0.8501 . ?
O40 H40A 0.8500 . ?
O41 H41B 0.8496 . ?
O42 H42B 0.8500 . ?
O43 H43B 0.8499 . ?
O44 H44B 0.8498 . ?
S6 O66 1.440(6) 2_757 ?
S6 O66 1.440(6) . ?
S6 O65 1.511(6) . ?
S6 O65 1.511(6) 2_757 ?
S7 O68 1.380(9) 2_757 ?
S7 S7 1.438(9) 2_757 ?
S7 O67 1.504(10) . ?
S7 O68 1.508(6) . ?
S7 O69 1.518(8) . ?
O11W H11B 0.8501 . ?
O11W H11D 0.8501 . ?
S9 S9 1.278(10) 2_656 ?
S9 O76 1.439(8) . ?
S9 O75 1.458(11) . ?
S9 O74 1.476(10) . ?
S9 O75 1.544(18) 2_656 ?
S9 O76 1.747(11) 2_656 ?
O75 O75 0.79(3) 2_656 ?
S10 O78 1.541(9) 2_656 ?
S10 O78 1.542(9) . ?
S10 O77 1.588(10) 2_656 ?
S10 O77 1.588(10) . ?
S10' S10' 2.037(17) 2_656 ?
S12 O83 1.479(9) . ?
S12 O86 1.486(11) . ?
S12 O85 1.490(11) . ?
S12 O84 1.500(10) . ?
S12' O83' 1.503(11) . ?
S12' O84' 1.519(11) . ?
S12' O85' 1.530(13) . ?
S12' O86' 1.556(13) . ?
O1W H1WA 0.8501 . ?
O1W H1WB 0.8499 . ?
O2W H2WA 0.8500 . ?
O2W H2WB 0.8500 . ?
O3W H3WA 0.8498 . ?
O3W H3WB 0.8501 . ?
O4W H4WA 0.8499 . ?
O4W H4WB 0.8499 . ?
O5W H5WA 0.8500 . ?
O5W H5WB 0.8497 . ?
O6W H6WA 0.8500 . ?
O6W H6WB 0.8500 . ?
O7W H7WA 0.8497 . ?
O7W H7WB 0.8502 . ?
O8W H8WA 0.8501 . ?
O8W H8WB 0.8500 . ?
O9W H9WA 0.8501 . ?
O9W H9WB 0.8500 . ?
O10W H10D 0.8498 . ?
O10W H10E 0.8497 . ?
N1 C1 1.471(12) . ?
N1 C2 1.525(11) . ?
N1 H1C 0.9100 . ?
N1 H1D 0.9100 . ?
N2 C11 1.485(12) . ?
N2 C10 1.495(11) . ?
N2 H2B 0.9100 . ?
N2 H2C 0.9100 . ?
N3 C19 1.484(12) . ?
N3 C20 1.487(13) . ?
N3 H3D 0.9100 . ?
N3 H3E 0.9100 . ?
N4 C29 1.486(12) . ?
N4 C28 1.488(11) . ?
N4 H4A 0.9100 . ?
N4 H4B 0.9100 . ?
N5 C37 1.455(15) . ?
N5 C38 1.525(15) . ?
N5 H5B 0.9100 . ?
N5 H5C 0.9100 . ?
N6 C47 1.467(12) . ?
N6 C46 1.536(16) . ?
N6 H6B 0.9100 . ?
N6 H6C 0.9100 . ?
N7 C56 1.467(17) . ?
N7 C55 1.477(15) . ?
N7 H7B 0.9100 . ?
N7 H7C 0.9100 . ?
N8 C64 1.448(15) . ?
N8 C65 1.550(14) . ?
N8 H8B 0.9100 . ?
N8 H8C 0.9100 . ?
C1 H1A 0.9900 . ?
C1 H1B 0.9900 . ?
C2 C4 1.515(12) . ?
C2 C3 1.576(15) . ?
C2 H2A 1.0000 . ?
C3 H3A 0.9800 . ?
C3 H3B 0.9800 . ?
C3 H3C 0.9800 . ?
C4 C5 1.3900 . ?
C4 C9 1.3900 . ?
C5 C6 1.3900 . ?
C5 H5A 0.9500 . ?
C6 C7 1.3900 . ?
C6 H6A 0.9500 . ?
C7 C8 1.3900 . ?
C7 H7A 0.9500 . ?
C8 C9 1.3900 . ?
C8 H8A 0.9500 . ?
C9 H9A 0.9500 . ?
C10 H10A 0.9900 . ?
C10 H10B 0.9900 . ?
C11 C13 1.487(15) . ?
C11 C12 1.528(14) . ?
C11 H11A 1.0000 . ?
C12 H12A 0.9800 . ?
C12 H12B 0.9800 . ?
C12 H12C 0.9800 . ?
C13 C18 1.392(7) . ?
C13 C14 1.393(7) . ?
C14 C15 1.390(7) . ?
C14 H14A 0.9500 . ?
C15 C16 1.393(7) . ?
C15 H15A 0.9500 . ?
C16 C17 1.389(7) . ?
C16 H16A 0.9500 . ?
C17 C18 1.397(7) . ?
C17 H17A 0.9500 . ?
C18 H18A 0.9500 . ?
C19 H19A 0.9900 . ?
C19 H19B 0.9900 . ?
C20 C22 1.479(16) . ?
C20 C21 1.554(17) . ?
C20 H20A 1.0000 . ?
C21 H21A 0.9800 . ?
C21 H21B 0.9800 . ?
C21 H21C 0.9800 . ?
C22 C23 1.3900 . ?
C22 C27 1.3900 . ?
C23 C24 1.3900 . ?
C23 H23A 0.9500 . ?
C24 C25 1.3900 . ?
C24 H24A 0.9500 . ?
C25 C26 1.3900 . ?
C25 H25A 0.9500 . ?
C26 C27 1.3900 . ?
C26 H26A 0.9500 . ?
C27 H27A 0.9500 . ?
C28 H28A 0.9900 . ?
C28 H28B 0.9900 . ?
C29 C31 1.468(14) . ?
C29 C30 1.558(15) . ?
C29 H29A 1.0000 . ?
C30 H30A 0.9800 . ?
C30 H30B 0.9800 . ?
C30 H30C 0.9800 . ?
C31 C32 1.3900 . ?
C31 C36 1.3900 . ?
C32 C33 1.3900 . ?
C32 H32A 0.9500 . ?
C33 C34 1.3900 . ?
C33 H33A 0.9500 . ?
C34 C35 1.3900 . ?
C34 H34A 0.9500 . ?
C35 C36 1.3900 . ?
C35 H35A 0.9500 . ?
C36 H36A 0.9500 . ?
C37 H37A 0.9900 . ?
C37 H37B 0.9900 . ?
C38 C40 1.478(16) . ?
C38 C39 1.519(12) . ?
C38 H38A 1.0000 . ?
C39 H39A 0.9800 . ?
C39 H39B 0.9800 . ?
C39 H39C 0.9800 . ?
C40 C41 1.3900 . ?
C40 C45 1.3900 . ?
C41 C42 1.3900 . ?
C41 H41A 0.9500 . ?
C42 C43 1.3900 . ?
C42 H42A 0.9500 . ?
C43 C44 1.3900 . ?
C43 H43A 0.9500 . ?
C44 C45 1.3900 . ?
C44 H44A 0.9500 . ?
C45 H45A 0.9500 . ?
C46 H46A 0.9900 . ?
C46 H46B 0.9900 . ?
C47 C49 1.457(12) . ?
C47 C48 1.514(13) . ?
C47 H47A 1.0000 . ?
C48 H48A 0.9800 . ?
C48 H48B 0.9800 . ?
C48 H48C 0.9800 . ?
C49 C50 1.3900 . ?
C49 C54 1.3900 . ?
C50 C51 1.3900 . ?
C50 H50A 0.9500 . ?
C51 C52 1.3900 . ?
C51 H51A 0.9500 . ?
C52 C53 1.3900 . ?
C52 H52A 0.9500 . ?
C53 C54 1.3900 . ?
C53 H53A 0.9500 . ?
C54 H54A 0.9500 . ?
C55 H55A 0.9900 . ?
C55 H55B 0.9900 . ?
C56 C58 1.468(19) . ?
C56 C57 1.57(2) . ?
C56 H56A 1.0000 . ?
C57 H57A 0.9800 . ?
C57 H57B 0.9800 . ?
C57 H57C 0.9800 . ?
C58 C59 1.3900 . ?
C58 C63 1.3900 . ?
C59 C60 1.3900 . ?
C59 H59A 0.9500 . ?
C60 C61 1.3900 . ?
C60 H60A 0.9500 . ?
C61 C62 1.3900 . ?
C61 H61A 0.9500 . ?
C62 C63 1.3900 . ?
C62 H62A 0.9500 . ?
C63 H63A 0.9500 . ?
C64 H64A 0.9900 . ?
C64 H64B 0.9900 . ?
C65 C67 1.467(17) . ?
C65 C66 1.56(2) . ?
C65 H65A 1.0000 . ?
C66 H66A 0.9800 . ?
C66 H66B 0.9800 . ?
C66 H66C 0.9800 . ?
C67 C68 1.3900 . ?
C67 C72 1.3900 . ?
C68 C69 1.3900 . ?
C68 H68A 0.9500 . ?
C69 C70 1.3900 . ?
C69 H69A 0.9500 . ?
C70 C71 1.3900 . ?
C70 H70A 0.9500 . ?
C71 C72 1.3900 . ?
C71 H71A 0.9500 . ?
C72 H72A 0.9500 . ?

loop_
_platon_squeeze_void_nr
_platon_squeeze_void_average_x
_platon_squeeze_void_average_y
_platon_squeeze_void_average_z
_platon_squeeze_void_volume
_platon_squeeze_void_count_electrons
_platon_squeeze_void_content
1 -0.018 -0.210 -0.008 5915 1398 '140 H2 O'
2 0.145 0.125 0.385 15 7 ' '
3 0.217 0.302 0.149 43 18 ' '
4 0.283 0.802 0.851 43 18 ' '
5 0.355 0.625 0.615 16 7 ' '
6 0.645 0.625 0.385 15 7 ' '
7 0.717 0.802 0.149 43 18 ' '
8 0.783 0.302 0.851 43 18 ' '
9 0.855 0.125 0.615 16 7 ' '
